data_4116935
loop_
_publ_author_name
'Patrick J. Loll'
'Anthony E. Bevivino'
'Brian D. Korty'
'Paul H. Axelsen'

_publ_contact_author
;
Patrick J. Loll
Department of Pharmacology
University of Pennsylvania School of Medicine
3620 Hamilton Walk
Philadelphia, PA  19104-6084
USA
;
_publ_contact_author_email loll@pharm.med.upenn.edu
_publ_section_title
;
 Simultaneous Recognition of a Carboxylate-Containing Ligand and an
 Intramolecular Surrogate Ligand in the Crystal Structure of an Asymmetric
 Vancomycin Dimer
;
_journal_name_full 'Journal of the American Chemical Society'
_journal_page_first 1516
_journal_page_last 1522
_journal_paper_doi 10.1021/ja963566p
_journal_volume 119
_journal_year 1997
_chemical_compound_source 'Eli Lilly, USA (Vancocin HCl)'
_chemical_formula_sum 'C67 H79 Cl4 N9 O47.7'
_chemical_formula_weight 1915.40
_chemical_name_common 'Vancomycin hydrochloride'
_space_group_IT_number 96
_symmetry_cell_setting tetragonal
_symmetry_space_group_name_Hall 'P 4nw 2abw'
_symmetry_space_group_name_H-M 'P 43 21 2'
_atom_sites_solution_hydrogens geom
_atom_sites_solution_primary direct
_atom_sites_solution_secondary difmap
_audit_creation_method SHELXL
_cell_angle_alpha 90.00
_cell_angle_beta 90.00
_cell_angle_gamma 90.00
_cell_formula_units_Z 16
_cell_length_a 28.45(7)
_cell_length_b 28.45(7)
_cell_length_c 65.84(20)
_cell_measurement_temperature 98(2)
_cell_volume 53291(2)
_computing_cell_refinement 'MADNES (Pflugrath & Messerschmidt)'
_computing_data_collection 'MADNES (Pflugrath & Messerschmidt)'
_computing_data_reduction
;
MADNES (Pflugrath & Messerschmidt)
PROCOR & XSCALE (Kabsch)
;
_computing_molecular_graphics 'Tom FRODO (Israel, Jones)'
_computing_structure_refinement 'SHELXL-93 (Sheldrick, 1993)'
_computing_structure_solution 'SnB (Miller, Weeks, & Hauptman)'
_diffrn_ambient_temperature 98(2)
_diffrn_measurement_device
;
CCD detector coupled to image intensifier, fiber optic reducing taper, 
and phosphor screen.
;
_diffrn_measurement_method 'Rotation method with profile fitting'
_diffrn_radiation_source 'synchrotron (NSLS)'
_diffrn_radiation_type 'synchrotron X-ray'
_diffrn_radiation_wavelength 0.85
_diffrn_reflns_av_R_equivalents 0.076
_diffrn_reflns_av_sigmaI/netI 0.0109
_diffrn_reflns_limit_h_max 31
_diffrn_reflns_limit_h_min 0
_diffrn_reflns_limit_k_max 22
_diffrn_reflns_limit_k_min 0
_diffrn_reflns_limit_l_max 60
_diffrn_reflns_limit_l_min 0
_diffrn_reflns_number 17899
_diffrn_reflns_theta_max 28.02
_diffrn_reflns_theta_min 1.13
_diffrn_standards_number 0
_exptl_absorpt_coefficient_mu 0.158
_exptl_absorpt_correction_type none
_exptl_crystal_colour Colorless
_exptl_crystal_density_diffrn 0.955
_exptl_crystal_density_meas 1.203
_exptl_crystal_density_method 'Ficoll gradient'
_exptl_crystal_description Bipyramid
_exptl_crystal_F_000 15929.60
_exptl_crystal_size_max 0.6
_exptl_crystal_size_mid 0.3
_exptl_crystal_size_min 0.45
_refine_diff_density_max 0.705
_refine_diff_density_min -0.390
_refine_diff_density_rms 0.116
_refine_ls_abs_structure_details 'Flack H D (1983), Acta Cryst. A39, 876-881'
_refine_ls_abs_structure_Flack 0.39(8)
_refine_ls_extinction_method none
_refine_ls_goodness_of_fit_all 1.056
_refine_ls_goodness_of_fit_obs 1.057
_refine_ls_hydrogen_treatment noref
_refine_ls_matrix_type userblock
_refine_ls_number_parameters 2553
_refine_ls_number_reflns 17645
_refine_ls_number_restraints 4166
_refine_ls_restrained_S_all 1.086
_refine_ls_restrained_S_obs 1.018
_refine_ls_R_factor_all 0.1241
_refine_ls_R_factor_obs 0.1124
_refine_ls_shift/esd_max 0.000
_refine_ls_shift/esd_mean 0.000
_refine_ls_structure_factor_coef Fsqd
_refine_ls_weighting_details 'w=1/[\s^2^(Fo^2^)+(0.2690P)^2^+19.2213P] where P=(Fo^2^+2Fc^2^)/3'
_refine_ls_weighting_scheme calc
_refine_ls_wR_factor_all 0.3164
_refine_ls_wR_factor_obs 0.2935
_reflns_number_observed 17479
_reflns_number_total 17899
_reflns_observed_criterion >2sigma(I)
_cod_data_source_file ja963566p.cif
_cod_data_source_block vmn2
_cod_depositor_comments
;
The following automatic conversions were performed:

'_refine_ls_weighting_scheme' value 'calc
w=1/[\s^2^(Fo^2^)+(0.2690P)^2^+19.2213P] where P=(Fo^2^+2Fc^2^)/3'
was changed to 'calc'. New tag '_refine_ls_weighting_details' was
created. The value of the new tag was set to
'w=1/[\s^2^(Fo^2^)+(0.2690P)^2^+19.2213P] where P=(Fo^2^+2Fc^2^)/3'.

Automatic conversion script
Id: cif_fix_values 3143 2015-03-26 13:38:13Z robertas 
;
_cod_original_cell_volume 53291.1(2462)
_cod_original_formula_sum 'C67 H79 Cl2 Cl2 N9 O47.70'
_cod_database_code 4116935
_cod_database_fobs_code 4116935

loop_
_symmetry_equiv_pos_as_xyz
'x, y, z'
'-x, -y, z+1/2'
'-y+1/2, x+1/2, z+3/4'
'y+1/2, -x+1/2, z+1/4'
'y, x, -z'
'-y, -x, -z+1/2'
'-x+1/2, y+1/2, -z+3/4'
'x+1/2, -y+1/2, -z+1/4'

loop_
_atom_site_aniso_label
_atom_site_aniso_U_11
_atom_site_aniso_U_22
_atom_site_aniso_U_33
_atom_site_aniso_U_23
_atom_site_aniso_U_13
_atom_site_aniso_U_12
C01_1 0.033(2) 0.051(2) 0.029(3) 0.000(2) -0.001(2) 0.001(2)
C02_1 0.047(3) 0.047(3) 0.036(4) -0.001(2) 0.010(2) -0.005(2)
C03_1 0.055(3) 0.052(3) 0.035(4) -0.005(2) 0.008(3) 0.005(2)
C04_1 0.058(3) 0.045(3) 0.032(4) -0.002(2) 0.008(2) 0.001(2)
C05_1 0.059(3) 0.040(2) 0.043(4) 0.004(2) 0.008(3) -0.001(2)
C06_1 0.053(3) 0.052(3) 0.029(4) 0.009(2) 0.011(2) 0.005(2)
C07_1 0.079(3) 0.036(2) 0.047(4) 0.000(2) 0.021(3) -0.007(2)
C08_1 0.064(3) 0.046(3) 0.053(4) -0.001(3) 0.018(3) -0.006(2)
C09_1 0.064(3) 0.044(3) 0.039(4) 0.011(2) -0.002(3) -0.003(2)
C10_1 0.062(3) 0.037(2) 0.035(4) 0.006(2) 0.009(3) 0.004(2)
C11_1 0.064(3) 0.037(2) 0.042(4) 0.003(2) 0.002(3) -0.002(2)
C12_1 0.075(3) 0.044(3) 0.040(4) -0.004(2) 0.002(3) -0.004(2)
C13_1 0.058(3) 0.040(2) 0.041(4) 0.004(2) 0.004(3) 0.000(2)
C14_1 0.054(3) 0.039(2) 0.043(4) 0.001(2) -0.002(2) -0.002(2)
C15_1 0.049(3) 0.038(2) 0.024(3) 0.002(2) 0.007(2) 0.001(2)
C16_1 0.042(2) 0.047(3) 0.032(3) 0.007(2) -0.004(2) -0.010(2)
C17_1 0.043(2) 0.035(2) 0.026(3) 0.004(2) -0.003(2) -0.006(2)
C18_1 0.038(2) 0.046(2) 0.028(3) 0.003(2) 0.005(2) 0.002(2)
C19_1 0.042(3) 0.047(2) 0.019(3) -0.009(2) 0.006(2) 0.000(2)
C20_1 0.037(2) 0.049(2) 0.032(3) -0.002(2) 0.001(2) -0.002(2)
C21_1 0.044(3) 0.049(2) 0.028(4) 0.003(2) 0.013(2) 0.000(2)
C22_1 0.050(3) 0.057(3) 0.030(4) -0.001(2) 0.003(2) -0.001(2)
C23_1 0.064(3) 0.061(3) 0.050(5) -0.012(3) 0.003(3) -0.018(3)
C24_1 0.066(3) 0.044(3) 0.045(4) 0.002(2) 0.013(3) -0.003(2)
C25_1 0.053(3) 0.044(2) 0.036(4) 0.003(2) 0.014(2) -0.002(2)
C26_1 0.044(3) 0.048(2) 0.020(3) 0.002(2) 0.009(2) -0.005(2)
C27_1 0.057(3) 0.040(2) 0.040(4) 0.002(2) 0.009(3) 0.000(2)
C28_1 0.054(3) 0.040(2) 0.038(4) -0.002(2) 0.008(2) -0.002(2)
C29_1 0.057(3) 0.040(2) 0.040(4) 0.002(2) 0.013(2) -0.001(2)
C30_1 0.062(3) 0.045(3) 0.049(4) 0.005(3) 0.010(3) 0.003(2)
C31_1 0.070(3) 0.050(3) 0.045(4) 0.011(3) 0.020(3) 0.011(3)
C32_1 0.062(3) 0.042(3) 0.044(4) 0.011(2) 0.012(3) 0.002(2)
C33_1 0.060(3) 0.062(3) 0.047(4) 0.020(3) 0.022(3) 0.005(3)
C34_1 0.047(3) 0.057(3) 0.026(4) 0.004(2) 0.014(2) -0.003(2)
C35_1 0.044(3) 0.056(3) 0.038(4) 0.000(2) 0.008(2) 0.003(2)
C36_1 0.041(2) 0.048(3) 0.029(3) -0.002(2) 0.008(2) -0.002(2)
C37_1 0.042(3) 0.061(3) 0.036(4) 0.006(3) 0.004(2) 0.004(2)
C38_1 0.041(2) 0.063(3) 0.019(3) 0.000(2) 0.000(2) 0.001(2)
C39_1 0.047(3) 0.064(3) 0.024(4) -0.006(2) 0.003(2) 0.002(2)
C40_1 0.050(3) 0.062(3) 0.040(4) -0.014(3) 0.009(2) -0.008(2)
C41_1 0.060(3) 0.049(3) 0.028(4) -0.010(2) 0.016(2) -0.004(2)
C42_1 0.051(3) 0.053(3) 0.032(4) -0.006(2) 0.004(2) 0.004(2)
C43_1 0.042(2) 0.055(3) 0.039(4) -0.007(2) 0.011(2) -0.004(2)
C44_1 0.068(4) 0.072(4) 0.057(5) 0.026(3) 0.029(3) 0.011(3)
C45_1 0.048(3) 0.046(2) 0.033(4) -0.002(2) 0.003(2) -0.005(2)
C46_1 0.039(2) 0.047(3) 0.033(4) 0.005(2) 0.004(2) -0.007(2)
C47_1 0.052(3) 0.051(3) 0.036(4) -0.007(3) 0.001(2) 0.000(2)
C48_1 0.054(3) 0.060(3) 0.039(4) -0.006(3) 0.000(3) -0.004(2)
C49_1 0.047(3) 0.059(3) 0.052(4) -0.005(3) 0.002(3) 0.000(2)
C50_1 0.059(3) 0.071(4) 0.050(5) -0.002(3) -0.002(3) -0.005(3)
C51_1 0.073(5) 0.062(4) 0.065(7) 0.010(4) -0.003(5) 0.013(4)
C52_1 0.143(10) 0.087(6) 0.058(7) 0.002(6) -0.047(7) 0.007(7)
C53_1 0.083(5) 0.084(5) 0.101(7) 0.018(5) 0.028(5) -0.012(4)
C54_1 0.079(4) 0.050(3) 0.094(5) 0.005(4) 0.031(4) -0.001(3)
C55_1 0.138(6) 0.045(3) 0.100(6) 0.001(4) 0.059(5) 0.001(4)
C56_1 0.161(7) 0.056(4) 0.143(7) 0.009(5) 0.089(6) 0.030(5)
C57_1 0.140(6) 0.058(4) 0.161(7) 0.009(5) 0.065(7) 0.025(5)
C58_1 0.102(5) 0.071(5) 0.166(7) 0.013(6) 0.024(6) 0.006(4)
C59_1 0.139(8) 0.125(8) 0.156(7) 0.050(7) -0.006(8) 0.042(7)
C60_1 0.193(8) 0.067(4) 0.091(6) 0.000(5) 0.011(7) -0.041(6)
C61_1 0.191(9) 0.080(4) 0.084(6) -0.022(5) 0.005(7) -0.022(6)
C62_1 0.143(5) 0.081(4) 0.071(5) -0.010(4) 0.007(5) -0.044(5)
C63_1 0.125(5) 0.159(8) 0.082(5) 0.024(6) -0.020(6) -0.067(6)
C64_1 0.091(5) 0.176(7) 0.080(5) 0.024(7) 0.010(5) -0.038(6)
C65_1 0.127(6) 0.066(4) 0.098(7) -0.010(4) 0.057(6) -0.006(4)
C66_1 0.104(7) 0.246(13) 0.105(8) 0.045(9) 0.024(6) -0.022(8)
N01_1 0.035(2) 0.047(2) 0.027(3) 0.004(2) -0.003(2) -0.002(2)
N02_1 0.050(2) 0.061(2) 0.029(3) 0.006(2) 0.014(2) 0.003(2)
N03_1 0.037(2) 0.050(2) 0.034(3) 0.004(2) 0.005(2) -0.001(2)
N04_1 0.041(2) 0.047(2) 0.029(3) 0.006(2) -0.004(2) -0.003(2)
N05_1 0.033(2) 0.048(2) 0.027(3) 0.001(2) -0.001(2) -0.006(2)
N06_1 0.055(3) 0.040(2) 0.052(3) 0.004(2) -0.006(2) 0.007(2)
N07_1 0.048(2) 0.041(2) 0.036(3) -0.004(2) 0.005(2) -0.006(2)
N08_1 0.062(3) 0.064(3) 0.057(4) 0.002(3) 0.005(2) -0.002(2)
N09_1 0.242(12) 0.104(6) 0.056(5) -0.019(4) -0.007(6) -0.033(7)
O01_1 0.075(2) 0.049(2) 0.036(3) -0.003(2) 0.025(2) -0.004(2)
O02_1 0.093(3) 0.048(2) 0.041(3) -0.006(2) 0.026(2) -0.008(2)
O03_1 0.062(2) 0.046(2) 0.049(3) 0.001(2) 0.017(2) -0.006(2)
O04_1 0.055(2) 0.050(2) 0.032(3) 0.011(2) -0.006(2) -0.002(2)
O05_1 0.041(2) 0.052(2) 0.029(2) 0.003(2) -0.0002(15) 0.0007(14)
O06_1 0.038(2) 0.052(2) 0.027(2) 0.0033(15) 0.0026(14) 0.0056(14)
O07_1 0.101(3) 0.048(2) 0.051(3) -0.003(2) 0.003(2) -0.012(2)
O08_1 0.059(2) 0.054(2) 0.033(3) 0.005(2) 0.007(2) -0.003(2)
O09_1 0.070(2) 0.060(2) 0.044(3) 0.014(2) 0.010(2) 0.012(2)
O10_1 0.099(3) 0.092(3) 0.044(3) 0.024(3) 0.029(3) 0.024(3)
O11_1 0.103(4) 0.072(3) 0.089(5) 0.026(3) 0.039(3) -0.002(3)
O12_1 0.048(2) 0.059(2) 0.064(3) 0.009(2) 0.014(2) -0.005(2)
O13_1 0.037(2) 0.066(2) 0.040(3) 0.006(2) 0.002(2) 0.006(2)
O14_1 0.058(2) 0.066(2) 0.040(3) 0.010(2) 0.023(2) 0.008(2)
O15_1 0.042(2) 0.052(2) 0.038(3) 0.003(2) 0.001(2) 0.0028(15)
O16_1 0.095(3) 0.077(3) 0.043(3) -0.024(2) -0.017(2) 0.027(2)
O17_1 0.075(2) 0.046(2) 0.049(3) -0.013(2) 0.023(2) -0.001(2)
O18_1 0.092(3) 0.053(2) 0.106(4) 0.008(3) 0.009(3) 0.011(2)
O19_1 0.223(10) 0.114(6) 0.168(8) 0.042(6) 0.010(8) 0.018(6)
O20_1 0.153(6) 0.112(5) 0.271(12) 0.072(7) 0.106(7) 0.074(5)
O21_1 0.311(13) 0.078(4) 0.152(6) -0.021(4) 0.138(8) 0.036(6)
O22_1 0.178(5) 0.052(2) 0.076(4) -0.012(2) 0.064(4) -0.012(3)
O23_1 0.177(5) 0.143(5) 0.091(5) 0.041(4) -0.037(5) -0.095(5)
O24_1 0.143(7) 0.110(6) 0.084(6) -0.010(5) 0.002(6) -0.041(5)
Cl1_1 0.0523(8) 0.0780(10) 0.0604(12) -0.0122(8) 0.0136(7) -0.0153(7)
Cl2_1 0.0689(10) 0.0953(13) 0.101(2) 0.0138(12) 0.0235(10) 0.0081(9)
C01_2 0.039(2) 0.070(3) 0.026(4) 0.004(3) 0.006(2) 0.008(2)
C02_2 0.078(4) 0.068(3) 0.021(4) -0.005(3) 0.007(3) 0.001(3)
C03_2 0.105(5) 0.065(3) 0.037(4) 0.006(3) 0.009(4) 0.009(4)
C04_2 0.115(5) 0.063(3) 0.037(4) 0.002(3) 0.011(4) 0.026(4)
C05_2 0.066(3) 0.072(3) 0.023(4) -0.002(3) 0.008(3) 0.024(3)
C06_2 0.049(3) 0.072(3) 0.029(4) 0.000(3) -0.001(2) 0.007(3)
C07_2 0.061(3) 0.078(4) 0.030(4) -0.013(3) 0.009(3) 0.005(3)
C08_2 0.052(3) 0.080(4) 0.019(4) -0.006(3) 0.003(2) 0.000(3)
C09_2 0.054(3) 0.095(4) 0.018(4) -0.010(3) 0.001(2) -0.003(3)
C10_2 0.050(3) 0.111(4) 0.020(4) -0.018(3) 0.008(2) -0.007(3)
C11_2 0.048(3) 0.114(5) 0.057(5) -0.035(4) 0.004(3) 0.000(4)
C12_2 0.069(3) 0.093(4) 0.035(4) -0.024(3) -0.015(3) 0.029(3)
C13_2 0.047(3) 0.124(5) 0.046(5) -0.012(4) 0.011(3) -0.017(3)
C14_2 0.037(3) 0.106(5) 0.051(4) 0.000(4) 0.003(3) -0.014(3)
C15_2 0.047(3) 0.097(4) 0.031(4) 0.002(3) 0.003(3) -0.016(3)
C16_2 0.051(3) 0.084(4) 0.036(4) 0.003(3) 0.004(3) -0.011(3)
C17_2 0.045(3) 0.070(3) 0.022(4) 0.005(3) 0.004(2) 0.003(2)
C18_2 0.034(2) 0.066(3) 0.027(3) 0.003(2) 0.006(2) 0.002(2)
C19_2 0.041(3) 0.062(3) 0.027(3) 0.000(2) 0.002(2) 0.001(2)
C20_2 0.041(2) 0.067(3) 0.032(4) 0.003(3) 0.000(2) 0.006(2)
C21_2 0.048(3) 0.077(3) 0.032(4) -0.001(3) 0.008(2) -0.010(3)
C22_2 0.052(3) 0.076(4) 0.039(4) -0.004(3) 0.001(3) 0.001(3)
C23_2 0.054(3) 0.080(4) 0.053(5) -0.008(3) 0.004(3) -0.008(3)
C24_2 0.051(3) 0.095(4) 0.057(5) -0.016(4) 0.005(3) -0.008(3)
C25_2 0.048(3) 0.103(4) 0.041(4) -0.009(3) 0.008(3) -0.016(3)
C26_2 0.045(3) 0.083(4) 0.043(4) -0.006(3) 0.008(3) -0.007(3)
C27_2 0.056(3) 0.117(5) 0.049(5) -0.011(4) -0.008(3) -0.015(3)
C28_2 0.060(4) 0.144(7) 0.062(5) -0.013(5) 0.001(4) -0.023(4)
C29_2 0.065(4) 0.170(9) 0.101(6) -0.003(7) -0.017(5) -0.040(5)
C30_2 0.075(4) 0.165(9) 0.088(6) -0.013(6) -0.026(5) -0.020(5)
C31_2 0.066(4) 0.154(8) 0.068(6) 0.002(5) -0.016(4) -0.019(5)
C32_2 0.058(3) 0.127(6) 0.045(5) -0.011(4) -0.004(3) -0.022(4)
C33_2 0.055(3) 0.138(6) 0.041(4) -0.013(4) 0.001(3) -0.013(4)
C34_2 0.041(3) 0.072(3) 0.028(4) 0.008(3) 0.004(2) 0.003(2)
C35_2 0.042(3) 0.079(3) 0.028(4) 0.004(3) 0.005(2) 0.008(2)
C36_2 0.046(3) 0.060(3) 0.028(4) 0.002(2) 0.007(2) 0.006(2)
C37_2 0.055(3) 0.073(3) 0.037(4) 0.005(3) 0.004(3) 0.015(3)
C38_2 0.067(3) 0.067(3) 0.034(4) 0.008(3) 0.013(3) 0.020(3)
C39_2 0.064(3) 0.074(4) 0.052(4) 0.004(3) 0.006(3) 0.008(3)
C40_2 0.098(4) 0.069(4) 0.040(4) 0.001(3) 0.027(4) 0.012(3)
C41_2 0.099(4) 0.058(3) 0.039(4) 0.011(3) 0.014(4) 0.005(3)
C42_2 0.094(4) 0.064(4) 0.036(4) 0.007(3) 0.001(3) 0.012(3)
C43_2 0.070(3) 0.055(3) 0.039(4) 0.001(3) 0.002(3) 0.008(3)
C44_2 0.071(5) 0.213(9) 0.050(5) -0.035(6) -0.014(4) -0.035(6)
C45_2 0.084(6) 0.069(6) 0.061(7) -0.003(5) 0.006(6) -0.024(5)
C46_2 0.084(6) 0.067(6) 0.102(9) -0.013(6) 0.003(7) -0.038(5)
C47_2 0.040(3) 0.090(4) 0.056(5) -0.017(4) -0.002(3) -0.003(3)
C48_2 0.051(3) 0.086(4) 0.049(4) -0.006(3) -0.011(3) -0.009(3)
C49_2 0.053(3) 0.121(5) 0.043(4) -0.007(4) -0.001(3) -0.012(3)
C50_2 0.057(4) 0.161(7) 0.047(5) -0.010(5) 0.002(3) -0.011(4)
C51_2 0.198(13) 0.166(7) 0.044(7) 0.019(7) -0.027(7) 0.007(10)
C52_2 0.079(5) 0.189(9) 0.053(6) -0.018(6) -0.001(4) -0.019(6)
C53_2 0.057(4) 0.126(6) 0.050(5) -0.006(4) -0.001(3) 0.005(4)
C54_2 0.086(6) 0.075(5) 0.033(6) 0.000(4) 0.003(5) 0.035(5)
C55_2 0.104(7) 0.064(4) 0.042(5) 0.008(5) 0.017(5) 0.015(5)
C56_2 0.116(7) 0.070(5) 0.052(6) 0.011(5) -0.009(6) 0.030(6)
C57_2 0.111(7) 0.098(6) 0.065(7) -0.010(6) 0.005(7) 0.021(7)
C58_2 0.086(6) 0.111(6) 0.065(7) 0.000(6) 0.010(6) 0.030(6)
C59_2 0.087(7) 0.140(9) 0.075(8) -0.020(8) -0.014(7) 0.017(7)
C60_2 0.145(6) 0.043(3) 0.047(4) 0.004(3) 0.031(4) 0.011(4)
C61_2 0.103(5) 0.050(3) 0.041(4) 0.004(3) 0.028(3) 0.007(3)
C62_2 0.066(3) 0.047(3) 0.031(4) 0.000(2) 0.014(3) 0.001(2)
C63_2 0.062(3) 0.047(3) 0.054(4) -0.009(3) 0.010(3) -0.004(2)
C64_2 0.099(5) 0.055(3) 0.052(4) -0.002(3) 0.044(4) 0.000(3)
C65_2 0.060(3) 0.069(3) 0.020(4) -0.003(3) 0.002(2) 0.012(3)
C66_2 0.096(5) 0.068(4) 0.092(6) -0.003(4) 0.063(5) -0.006(4)
N01_2 0.042(2) 0.061(3) 0.026(3) 0.005(2) 0.001(2) 0.004(2)
N02_2 0.043(2) 0.100(4) 0.034(3) 0.000(3) -0.003(2) 0.007(2)
N03_2 0.036(2) 0.068(3) 0.028(3) 0.004(2) 0.001(2) 0.006(2)
N04_2 0.044(2) 0.088(3) 0.040(3) 0.002(3) 0.002(2) -0.009(2)
N05_2 0.038(2) 0.078(3) 0.025(3) -0.001(2) 0.003(2) -0.006(2)
N06_2 0.115(9) 0.117(10) 0.102(8) 0.013(8) 0.012(8) -0.063(8)
N07_2 0.040(2) 0.104(4) 0.048(4) -0.014(3) 0.004(2) -0.014(2)
N08_2 0.047(2) 0.088(4) 0.049(4) -0.007(3) 0.002(2) -0.002(2)
N09_2 0.058(3) 0.049(2) 0.034(3) -0.005(2) 0.006(2) -0.005(2)
O01_2 0.159(5) 0.065(3) 0.026(3) -0.001(2) 0.015(3) -0.007(3)
O02_2 0.078(3) 0.073(3) 0.032(3) -0.007(2) 0.005(2) 0.015(2)
O03_2 0.052(2) 0.178(6) 0.065(4) -0.043(4) 0.023(2) -0.029(3)
O04_2 0.047(2) 0.129(4) 0.037(3) 0.014(3) -0.005(2) -0.013(2)
O05_2 0.045(2) 0.093(3) 0.054(3) 0.024(2) 0.007(2) 0.001(2)
O06_2 0.040(2) 0.104(3) 0.034(3) 0.003(2) 0.001(2) 0.005(2)
O07_2 0.080(3) 0.109(4) 0.060(4) -0.040(3) -0.005(3) -0.006(3)
O08_2 0.090(4) 0.160(6) 0.089(5) 0.010(4) 0.004(3) -0.051(4)
O09_2 0.081(4) 0.246(10) 0.107(6) 0.024(6) -0.044(4) -0.050(5)
O10_2 0.220(10) 0.233(8) 0.057(5) 0.047(6) -0.059(6) -0.108(9)
O11_2 0.122(6) 0.285(9) 0.049(5) -0.042(6) 0.009(4) -0.058(7)
O12_2 0.046(2) 0.065(2) 0.034(3) -0.001(2) 0.005(2) -0.001(2)
O13_2 0.043(2) 0.073(2) 0.026(2) 0.012(2) -0.004(2) 0.007(2)
O14_2 0.067(2) 0.065(2) 0.037(3) 0.003(2) 0.013(2) 0.006(2)
O15_2 0.085(6) 0.194(13) 0.133(9) 0.006(10) 0.003(7) -0.017(8)
O16_2 0.067(3) 0.083(3) 0.077(4) 0.004(3) -0.019(2) -0.017(2)
O17_2 0.075(4) 0.057(3) 0.038(4) 0.000(3) 0.004(3) 0.013(3)
O18_2 0.092(4) 0.097(5) 0.037(5) -0.004(4) -0.007(4) 0.038(4)
O19_2 0.095(6) 0.156(8) 0.099(8) -0.027(7) 0.002(6) 0.014(6)
O20_2 0.131(7) 0.121(7) 0.065(6) 0.004(5) -0.003(5) 0.059(6)
O21_2 0.156(8) 0.065(4) 0.064(6) 0.006(4) 0.028(5) 0.042(5)
O22_2 0.130(5) 0.050(3) 0.030(4) 0.003(3) 0.008(4) 0.028(4)
O23_2 0.133(4) 0.057(2) 0.068(4) 0.007(2) 0.056(3) 0.000(3)
O24_2 0.062(2) 0.062(3) 0.101(4) -0.018(3) 0.016(3) -0.014(2)
Cl1_2 0.1013(14) 0.118(2) 0.077(2) -0.0171(13) 0.0443(12) 0.0083(12)
Cl2_2 0.0489(7) 0.0822(10) 0.0557(12) 0.0032(8) 0.0011(7) -0.0074(7)
Cl01_3 0.101 0.131 0.082 0.028 0.048 0.041
Cl02_3 0.044 0.078 0.058 0.006 0.007 0.000
Cl03_3 0.089 0.202 0.108 0.011 -0.002 0.021
Cl04_3 0.140 0.138 0.287 -0.066 0.000 0.008
CA1_3 0.110 0.176 0.107 0.028 0.008 0.032
CA2_3 0.053 0.154 0.110 0.033 -0.012 -0.006
OA1_3 0.045 0.161 0.091 0.050 0.003 0.003
OA2_3 0.076 0.133 0.088 -0.018 0.032 -0.022
O01_4 0.458 0.276 0.314 -0.126 0.074 -0.175
O02_4 0.094 0.119 0.134 -0.010 -0.005 -0.032
O03_4 0.076 0.107 0.094 -0.033 -0.013 -0.007
O04_4 0.065 0.065 0.072 -0.025 0.025 -0.013
O05_4 0.084 0.402 0.106 0.001 0.006 0.021
O06_4 0.064 0.206 0.059 -0.010 -0.002 -0.010
O07_4 0.066 0.202 0.145 -0.126 0.004 -0.004
O08_4 0.165 0.160 0.101 0.058 0.061 0.081
O09_4 0.232 0.158 0.171 0.000 -0.017 0.081
O10_4 0.114 0.169 0.361 -0.010 0.025 0.034
O11_4 0.125 0.109 0.063 0.001 -0.006 -0.010
O12_4 0.135 0.209 0.190 -0.019 -0.024 0.010
O13_4 0.180 0.181 0.190 -0.056 0.065 -0.067
O14_4 0.173 0.173 0.266 0.026 -0.075 -0.067
O15_4 0.311 0.170 0.255 0.042 -0.105 -0.129
O16_4 0.232 0.102 0.197 0.047 0.039 0.028
O17_4 0.092 0.103 0.059 -0.004 0.001 0.022
O18_4 0.287 0.105 0.206 -0.052 0.159 -0.086
O19_4 0.440 0.179 0.176 -0.008 -0.166 -0.030
O20_4 0.203 0.227 0.336 -0.164 -0.092 0.062
O21_4 0.110 0.194 0.251 -0.012 -0.063 -0.015
O22_4 0.108 0.343 0.249 -0.061 -0.002 -0.021
O23_4 0.179 0.512 0.121 0.096 -0.026 -0.072
O24_4 0.147 0.312 0.237 0.003 0.024 -0.092
O25_4 0.121 0.369 0.115 0.073 -0.041 0.019
O26_4 0.179 0.292 0.235 0.089 -0.013 0.007
O27_4 0.475 0.225 0.398 0.107 0.054 0.085
O28_4 0.407 0.148 0.480 -0.042 0.104 -0.054
O29_4 0.592 0.304 0.174 0.134 -0.159 -0.088
O30_4 0.562 0.376 0.236 0.117 -0.172 -0.194
O31_4 0.194 0.404 0.257 -0.027 -0.030 0.098
O32_4 0.421 0.544 0.437 -0.130 0.020 0.090
O33_4 0.411 0.290 0.280 0.069 -0.021 -0.055
O34_4 0.483 0.551 0.097 -0.082 0.081 -0.122
O35_4 0.313 0.398 0.298 -0.154 0.046 0.010
O36_4 0.148 0.215 0.232 -0.014 0.013 -0.054
O37_4 0.328 0.230 0.699 -0.008 0.097 -0.072
O38_4 0.736 0.281 0.433 -0.054 0.234 -0.273
O39_4 0.437 0.503 0.393 -0.033 -0.082 -0.149
O39'_4 0.089 0.295 0.207 0.204 0.032 0.038
O40_4 0.244 0.167 0.116 0.023 -0.026 0.036
O40'_4 0.138 0.318 0.072 0.011 0.005 0.097
O41_4 0.390 0.268 0.214 0.165 -0.134 -0.183
O41'_4 0.190 0.070 0.181 0.011 0.026 -0.069
O42_4 0.210 0.079 0.121 -0.032 0.083 -0.043
O42'_4 0.195 0.100 0.377 -0.110 0.127 -0.054
O43_4 0.364 0.128 0.217 -0.014 0.133 0.044
O44_4 0.305 0.192 0.182 -0.043 0.045 0.126
O45_4 0.083 0.079 0.073 0.044 0.002 0.021
O43'_4 0.111 0.153 0.142 -0.011 0.022 0.005
O44'_4 0.152 0.098 0.116 -0.030 0.052 -0.006
O45'_4 0.179 0.213 0.088 -0.024 0.002 -0.008
O46_4 0.193 0.257 0.192 -0.021 -0.015 0.028
O47_4 0.115 0.142 0.171 -0.039 -0.001 -0.010
O99_4 0.237 0.539 0.271 0.177 0.065 0.056
C51'_11 0.053 0.070 0.072 -0.007 -0.014 0.002
C52'_11 0.072 0.080 0.052 0.012 0.018 0.023
O24'_12 0.122 0.073 0.041 -0.025 -0.007 -0.019
C54'_12 0.048 0.063 0.059 0.006 0.013 -0.001
C55'_12 0.057 0.059 0.054 0.004 0.011 -0.004
C56'_12 0.079 0.068 0.074 0.011 0.003 0.006
C57'_12 0.094 0.078 0.072 0.015 0.000 0.015
C58'_12 0.097 0.078 0.082 0.007 -0.004 0.005
C59'_12 0.120 0.103 0.081 0.003 -0.002 0.004
O17'_12 0.060 0.059 0.045 0.004 0.004 0.000
O18'_12 0.086 0.076 0.054 0.003 -0.003 0.007
O19'_12 0.138 0.155 0.130 -0.003 -0.004 0.005
O20'_12 0.107 0.094 0.094 0.018 -0.005 0.020
O21'_12 0.074 0.061 0.064 0.005 0.004 0.007
O22'_12 0.112 0.082 0.058 0.011 0.005 0.010
C45'_22 0.108 0.067 0.076 0.016 0.026 -0.008
C46'_22 0.097 0.079 0.090 0.000 -0.015 0.011
O15'_22 0.104 0.127 0.134 0.011 0.018 0.002
N06'_22 0.169 0.094 0.082 0.007 0.005 -0.049

loop_
_atom_site_label
_atom_site_type_symbol
_atom_site_fract_x
_atom_site_fract_y
_atom_site_fract_z
_atom_site_U_iso_or_equiv
_atom_site_thermal_displace_type
_atom_site_occupancy
_atom_site_calc_flag
_atom_site_refinement_flags
_atom_site_disorder_group
C01_1 C 0.0605(2) 0.3297(2) 0.01120(8) 0.0377(11) Uani 1 d DU .
C02_1 C 0.0400(2) 0.3307(2) 0.02997(9) 0.0434(12) Uani 1 d DU .
H02_1 H 0.0258(2) 0.3037(2) 0.03507(9) 0.065 Uiso 1 calc R .
C03_1 C 0.0403(2) 0.3717(2) 0.04157(9) 0.0471(12) Uani 1 d DU .
C04_1 C 0.0595(2) 0.4126(2) 0.03390(9) 0.0447(12) Uani 1 d DU .
C05_1 C 0.0800(2) 0.4116(2) 0.01484(10) 0.0470(13) Uani 1 d DU .
C06_1 C 0.0805(2) 0.3708(2) 0.00376(10) 0.0446(12) Uani 1 d DU .
H06_1 H 0.0946(2) 0.3707(2) -0.00900(10) 0.067 Uiso 1 calc R .
C07_1 C 0.1238(2) 0.4515(2) -0.00995(10) 0.0537(14) Uani 1 d DU .
C08_1 C 0.0997(2) 0.4542(2) -0.02780(11) 0.0545(14) Uani 1 d DU .
C09_1 C 0.1226(2) 0.4485(2) -0.04615(10) 0.0489(13) Uani 1 d DU .
H09_1 H 0.1058(2) 0.4500(2) -0.05823(10) 0.073 Uiso 1 calc R .
C10_1 C 0.1711(2) 0.4405(2) -0.04656(10) 0.0448(12) Uani 1 d DU .
C11_1 C 0.1960(2) 0.4416(2) -0.02823(10) 0.0474(13) Uani 1 d DU .
H11_1 H 0.2286(2) 0.4392(2) -0.02830(10) 0.071 Uiso 1 calc R .
C12_1 C 0.1724(2) 0.4462(2) -0.01016(10) 0.0529(14) Uani 1 d DU .
H12_1 H 0.1889(2) 0.4458(2) 0.00201(10) 0.079 Uiso 1 calc R .
C13_1 C 0.1949(2) 0.4307(2) -0.06647(10) 0.0465(13) Uani 1 d DU .
H13_1 H 0.1734(2) 0.4409(2) -0.07728(10) 0.070 Uiso 1 calc R .
C14_1 C 0.2047(2) 0.3770(2) -0.06968(10) 0.0454(12) Uani 1 d DU .
H14_1 H 0.2152(2) 0.3732(2) -0.08377(10) 0.068 Uiso 1 calc R .
C15_1 C 0.1578(2) 0.3502(2) -0.06772(9) 0.0370(11) Uani 1 d DU .
C16_1 C 0.1172(2) 0.2815(2) -0.05416(9) 0.0405(12) Uani 1 d DU .
H16_1 H 0.1005(2) 0.2865(2) -0.06699(9) 0.061 Uiso 1 calc R .
C17_1 C 0.0809(2) 0.2915(2) -0.03749(8) 0.0347(11) Uani 1 d DU .
C18_1 C 0.0596(2) 0.2850(2) -0.00175(9) 0.0373(11) Uani 1 d DU .
H18_1 H 0.0282(2) 0.2829(2) -0.00788(9) 0.056 Uiso 1 calc R .
C19_1 C 0.0663(2) 0.2412(2) 0.01099(8) 0.0360(11) Uani 1 d DU .
C20_1 C 0.0253(2) 0.1886(2) 0.03405(9) 0.0392(11) Uani 1 d DU .
H20_1 H 0.0486(2) 0.1988(2) 0.04405(9) 0.059 Uiso 1 calc R .
C21_1 C 0.0327(2) 0.1361(2) 0.03002(9) 0.0403(12) Uani 1 d DU .
C22_1 C 0.0006(2) 0.1100(2) 0.01881(10) 0.0455(13) Uani 1 d DU .
H22_1 H -0.0222(2) 0.1250(2) 0.01108(10) 0.068 Uiso 1 calc R .
C23_1 C 0.0028(2) 0.0616(2) 0.01919(11) 0.058(2) Uani 1 d DU .
H23_1 H -0.0191(2) 0.0443(2) 0.01182(11) 0.088 Uiso 1 calc R .
C24_1 C 0.0366(2) 0.0382(2) 0.03021(10) 0.0514(14) Uani 1 d DU .
C25_1 C 0.0709(2) 0.0636(2) 0.04074(9) 0.0442(12) Uani 1 d DU .
C26_1 C 0.0681(2) 0.1126(2) 0.04023(9) 0.0374(11) Uani 1 d DU .
H26_1 H 0.0909(2) 0.1301(2) 0.04699(9) 0.056 Uiso 1 calc R .
C27_1 C 0.1069(2) 0.0400(2) 0.05389(9) 0.0459(12) Uani 1 d DU .
C28_1 C 0.1522(2) 0.0321(2) 0.04642(10) 0.0441(12) Uani 1 d DU .
C29_1 C 0.1863(2) 0.0099(2) 0.05850(9) 0.0456(12) Uani 1 d DU .
H29_1 H 0.2161(2) 0.0041(2) 0.05323(9) 0.068 Uiso 1 calc R .
C30_1 C 0.1758(2) -0.0033(2) 0.07807(11) 0.0522(14) Uani 1 d DU .
C31_1 C 0.1303(2) 0.0049(2) 0.08575(11) 0.0550(14) Uani 1 d DU .
H31_1 H 0.1229(2) -0.0045(2) 0.09889(11) 0.082 Uiso 1 calc R .
C32_1 C 0.0966(2) 0.0269(2) 0.07394(10) 0.0496(13) Uani 1 d DU .
C33_1 C 0.0479(2) 0.0379(2) 0.08275(11) 0.0560(15) Uani 1 d DU .
H33_1 H 0.0243(2) 0.0274(2) 0.07292(11) 0.084 Uiso 1 calc R .
C34_1 C 0.0025(2) 0.1099(2) 0.08081(9) 0.0433(12) Uani 1 d DU .
C35_1 C 0.0054(2) 0.1631(2) 0.07697(9) 0.0460(12) Uani 1 d DU .
H35_1 H 0.0360(2) 0.1695(2) 0.07073(9) 0.069 Uiso 1 calc R .
C36_1 C -0.0241(2) 0.1922(2) 0.04397(9) 0.0392(11) Uani 1 d DU .
C37_1 C 0.0025(2) 0.1932(2) 0.09729(10) 0.0464(12) Uani 1 d DU .
H37_1 H 0.0284(2) 0.1847(2) 0.10641(10) 0.070 Uiso 1 calc R .
C38_1 C 0.0074(2) 0.2441(2) 0.09050(8) 0.0409(11) Uani 1 d DU .
C39_1 C 0.0523(2) 0.2611(2) 0.08592(9) 0.0451(12) Uani 1 d DU .
H39_1 H 0.0787(2) 0.2433(2) 0.08911(9) 0.068 Uiso 1 calc R .
C40_1 C 0.0570(2) 0.3038(2) 0.07675(10) 0.0505(14) Uani 1 d DU .
C41_1 C 0.0182(2) 0.3310(2) 0.07141(9) 0.0456(13) Uani 1 d DU .
C42_1 C -0.0262(2) 0.3151(2) 0.07680(10) 0.0450(13) Uani 1 d DU .
H42_1 H -0.0525(2) 0.3333(2) 0.07381(10) 0.068 Uiso 1 calc R .
C43_1 C -0.0316(2) 0.2726(2) 0.08655(10) 0.0454(13) Uani 1 d DU .
H43_1 H -0.0614(2) 0.2628(2) 0.09054(10) 0.068 Uiso 1 calc R .
C44_1 C 0.0385(3) 0.0115(3) 0.10334(13) 0.066(2) Uani 1 d DU .
C45_1 C 0.1350(2) 0.2311(2) -0.05512(9) 0.0424(12) Uani 1 d DU .
H45A_1 H 0.1467(2) 0.2252(2) -0.06872(9) 0.064 Uiso 1 calc R .
H45B_1 H 0.1087(2) 0.2101(2) -0.05284(9) 0.064 Uiso 1 calc R .
C46_1 C 0.1738(2) 0.2189(2) -0.03997(9) 0.0397(12) Uani 1 d DU .
C47_1 C 0.2712(2) 0.3250(2) -0.06363(10) 0.0463(13) Uani 1 d DU .
C48_1 C 0.3114(2) 0.3097(2) -0.04927(10) 0.0510(13) Uani 1 d DU .
H48_1 H 0.3137(2) 0.3318(2) -0.03788(10) 0.077 Uiso 1 calc R .
C49_1 C 0.3006(2) 0.2610(2) -0.04140(11) 0.0524(13) Uani 1 d DU .
H49A_1 H 0.2966(2) 0.2403(2) -0.05299(11) 0.079 Uiso 1 calc R .
H49B_1 H 0.2707(2) 0.2622(2) -0.03434(11) 0.079 Uiso 1 calc R .
C50_1 C 0.3370(2) 0.2386(2) -0.02703(12) 0.0597(15) Uani 1 d DU .
H50_1 H 0.3667(2) 0.2356(2) -0.03446(12) 0.090 Uiso 1 calc R 9
C51_1 C 0.3207(4) 0.1896(3) -0.0211(2) 0.067(2) Uani 0.74 d PDU 9
H51A_1 H 0.3154(4) 0.1714(3) -0.0332(2) 0.100 Uiso 0.74 calc PR 9
H51B_1 H 0.2921(4) 0.1918(3) -0.0135(2) 0.100 Uiso 0.74 calc PR 9
H51C_1 H 0.3445(4) 0.1747(3) -0.0130(2) 0.100 Uiso 0.74 calc PR 9
C52_1 C 0.3457(6) 0.2678(4) -0.0089(2) 0.096(4) Uani 0.74 d PDU 9
H52A_1 H 0.3559(6) 0.2985(4) -0.0130(2) 0.144 Uiso 0.74 calc PR 9
H52B_1 H 0.3696(6) 0.2534(4) -0.0007(2) 0.144 Uiso 0.74 calc PR 9
H52C_1 H 0.3172(6) 0.2706(4) -0.0011(2) 0.144 Uiso 0.74 calc PR 9
C53_1 C 0.3672(3) 0.3565(3) -0.0705(2) 0.089(2) Uani 1 d DU .
H53A_1 H 0.3962(3) 0.3542(3) -0.0779(2) 0.134 Uiso 1 calc R .
H53B_1 H 0.3702(3) 0.3797(3) -0.0600(2) 0.134 Uiso 1 calc R .
H53C_1 H 0.3424(3) 0.3654(3) -0.0796(2) 0.134 Uiso 1 calc R .
C54_1 C 0.0201(3) 0.4771(2) 0.04907(13) 0.074(2) Uani 1 d DU .
H54_1 H -0.0042(3) 0.4546(2) 0.05321(13) 0.111 Uiso 1 calc R .
C55_1 C 0.0269(4) 0.5129(2) 0.06504(15) 0.094(2) Uani 1 d DU .
H55_1 H 0.0515(4) 0.5347(2) 0.06063(15) 0.142 Uiso 1 calc R .
C56_1 C -0.0171(4) 0.5407(3) 0.0693(2) 0.120(3) Uani 1 d DU .
H56_1 H -0.0414(4) 0.5193(3) 0.0744(2) 0.180 Uiso 1 calc R .
C57_1 C -0.0341(4) 0.5621(3) 0.0488(2) 0.120(3) Uani 1 d DU .
H57_1 H -0.0124(4) 0.5869(3) 0.0444(2) 0.179 Uiso 1 calc R .
C58_1 C -0.0367(4) 0.5231(3) 0.0326(2) 0.113(3) Uani 1 d DU .
H58_1 H -0.0610(4) 0.5005(3) 0.0365(2) 0.169 Uiso 1 calc R .
C59_1 C -0.0474(5) 0.5419(5) 0.0105(2) 0.140(4) Uani 1 d DU .
H59A_1 H -0.0445(5) 0.5161(5) 0.0010(2) 0.210 Uiso 1 calc R .
H59B_1 H -0.0795(5) 0.5532(5) 0.0100(2) 0.210 Uiso 1 calc R .
C60_1 C 0.0792(5) 0.5130(3) 0.0939(2) 0.117(3) Uani 1 d DU .
H60_1 H 0.0728(5) 0.5468(3) 0.0948(2) 0.176 Uiso 1 calc R .
C61_1 C 0.0789(5) 0.4932(3) 0.1151(2) 0.118(3) Uani 1 d DU .
H61A_1 H 0.0467(5) 0.4909(3) 0.1198(2) 0.177 Uiso 1 calc R .
H61B_1 H 0.0956(5) 0.5144(3) 0.1241(2) 0.177 Uiso 1 calc R .
C62_1 C 0.1015(4) 0.4449(3) 0.11608(15) 0.099(2) Uani 1 d DU .
C63_1 C 0.1474(4) 0.4432(5) 0.1038(2) 0.122(3) Uani 1 d DU .
H63_1 H 0.1619(4) 0.4120(5) 0.1041(2) 0.183 Uiso 1 calc R 11
C64_1 C 0.1377(4) 0.4595(5) 0.0821(2) 0.115(3) Uani 1 d DU .
H64_1 H 0.1137(4) 0.4391(5) 0.0761(2) 0.173 Uiso 1 calc R .
C65_1 C 0.0692(4) 0.4057(3) 0.1099(2) 0.097(3) Uani 1 d DU .
H65A_1 H 0.0856(4) 0.3763(3) 0.1108(2) 0.145 Uiso 1 calc R .
H65B_1 H 0.0590(4) 0.4106(3) 0.0961(2) 0.145 Uiso 1 calc R .
H65C_1 H 0.0424(4) 0.4052(3) 0.1187(2) 0.145 Uiso 1 calc R .
C66_1 C 0.1817(5) 0.4592(7) 0.0686(2) 0.152(5) Uani 1 d DU .
H66A_1 H 0.1736(5) 0.4698(7) 0.0552(2) 0.228 Uiso 1 calc R .
H66B_1 H 0.1941(5) 0.4279(7) 0.0679(2) 0.228 Uiso 1 calc R .
H66C_1 H 0.2050(5) 0.4799(7) 0.0743(2) 0.228 Uiso 1 calc R .
N01_1 N 0.02579(14) 0.22118(15) 0.01747(7) 0.0364(9) Uani 1 d DU .
H01_1 H -0.00017(14) 0.22820(15) 0.01151(7) 0.055 Uiso 1 calc R .
N02_1 N 0.0432(2) 0.0886(2) 0.08493(8) 0.0465(11) Uani 1 d DU .
H02A_1 H 0.0669(2) 0.1050(2) 0.08891(8) 0.070 Uiso 1 calc R .
N03_1 N -0.02955(15) 0.1781(2) 0.06312(7) 0.0402(10) Uani 1 d DU .
H03_1 H -0.05792(15) 0.1781(2) 0.06763(7) 0.060 Uiso 1 calc R .
N04_1 N 0.15638(15) 0.3151(2) -0.05443(7) 0.0391(10) Uani 1 d DU .
H04_1 H 0.17887(15) 0.3119(2) -0.04580(7) 0.059 Uiso 1 calc R .
N05_1 N 0.09383(14) 0.28471(15) -0.01847(7) 0.0360(9) Uani 1 d DU .
H05_1 H 0.12303(14) 0.27999(15) -0.01578(7) 0.054 Uiso 1 calc R .
N06_1 N 0.1953(2) 0.1784(2) -0.04345(9) 0.0487(11) Uani 1 d DU .
H06A_1 H 0.2174(2) 0.1692(2) -0.03552(9) 0.073 Uiso 1 calc R .
H06B_1 H 0.1870(2) 0.1614(2) -0.05363(9) 0.073 Uiso 1 calc R .
N07_1 N 0.2423(2) 0.35931(15) -0.05683(8) 0.0420(10) Uani 1 d DU .
H07_1 H 0.2462(2) 0.37074(15) -0.04485(8) 0.063 Uiso 1 calc R .
N08_1 N 0.3560(2) 0.3102(2) -0.06121(10) 0.0607(13) Uani 1 d DU .
H08A_1 H 0.3827(2) 0.3008(2) -0.05200(10) 0.091 Uiso 1 calc R .
H08B_1 H 0.3537(2) 0.2860(2) -0.07236(10) 0.091 Uiso 1 calc R .
N09_1 N 0.1131(5) 0.4355(4) 0.13811(13) 0.134(4) Uani 1 d DU .
H09A_1 H 0.1350(5) 0.4607(4) 0.14332(13) 0.201 Uiso 1 calc R .
H09B_1 H 0.1289(5) 0.4038(4) 0.13934(13) 0.201 Uiso 1 calc R .
H09C_1 H 0.0833(5) 0.4355(4) 0.14638(13) 0.201 Uiso 1 calc R .
O01_1 O 0.0227(2) 0.37347(14) 0.06132(7) 0.0537(10) Uani 1 d DU .
O02_1 O 0.1007(2) 0.45321(14) 0.00847(7) 0.0609(11) Uani 1 d DU .
O03_1 O 0.23660(15) 0.45715(13) -0.06843(7) 0.0524(10) Uani 1 d DU .
H03A_1 H 0.24898(15) 0.45128(13) -0.07939(7) 0.079 Uiso 1 calc R .
O04_1 O 0.12469(14) 0.36174(13) -0.07839(6) 0.0459(9) Uani 1 d DU .
O05_1 O 0.04094(12) 0.30551(13) -0.04262(6) 0.0405(8) Uani 1 d DU .
O06_1 O 0.10503(12) 0.22688(13) 0.01581(6) 0.0389(8) Uani 1 d DU .
O07_1 O 0.0383(2) -0.0101(2) 0.03131(8) 0.0666(12) Uani 1 d DU .
H07A_1 H 0.0167(2) -0.0212(2) 0.02459(8) 0.100 Uiso 1 calc R .
O08_1 O 0.16542(15) 0.04537(14) 0.02746(7) 0.0488(9) Uani 1 d DU .
H08_1 H 0.14322(15) 0.05801(14) 0.02170(7) 0.073 Uiso 1 calc R .
O09_1 O 0.2067(2) -0.0235(2) 0.09088(7) 0.0576(11) Uani 1 d DU .
H09D_1 H 0.2322(2) -0.0264(2) 0.08519(7) 0.086 Uiso 1 calc R .
O10_1 O 0.0411(2) 0.0332(2) 0.11909(9) 0.0782(15) Uani 1 d DU .
H10_1 H 0.0354(2) 0.0156(2) 0.12864(9) 0.117 Uiso 1 calc R .
O11_1 O 0.0297(2) -0.0318(2) 0.10096(11) 0.088(2) Uani 1 d DU .
O12_1 O -0.03508(14) 0.0890(2) 0.07877(8) 0.0570(11) Uani 1 d DU .
O13_1 O -0.05722(12) 0.20568(15) 0.03349(7) 0.0477(9) Uani 1 d DU .
O14_1 O -0.04042(15) 0.1852(2) 0.10676(7) 0.0547(10) Uani 1 d DU .
H14A_1 H -0.04211(15) 0.1576(2) 0.11024(7) 0.082 Uiso 1 calc R .
O15_1 O 0.18374(13) 0.24532(13) -0.02556(6) 0.0441(8) Uani 1 d DU .
O16_1 O 0.2653(2) 0.3054(2) -0.07977(8) 0.0714(13) Uani 1 d DU .
O17_1 O 0.0631(2) 0.45353(14) 0.04563(7) 0.0564(10) Uani 1 d DU .
O18_1 O 0.0068(2) 0.4996(2) 0.03109(10) 0.0837(14) Uani 1 d DU .
O19_1 O -0.0179(5) 0.5773(4) 0.0047(2) 0.168(4) Uani 1 d DU .
H19_1 H 0.0094(5) 0.5678(4) 0.0049(2) 0.252 Uiso 1 calc R .
O20_1 O -0.0803(4) 0.5808(3) 0.0511(2) 0.179(4) Uani 1 d DU .
H20A_1 H -0.0983(4) 0.5670(3) 0.0434(2) 0.268 Uiso 1 calc R .
O21_1 O -0.0096(5) 0.5767(3) 0.0836(2) 0.180(5) Uani 1 d DU .
H21_1 H -0.0343(5) 0.5910(3) 0.0855(2) 0.270 Uiso 1 calc R .
O22_1 O 0.0413(3) 0.4914(2) 0.08385(10) 0.102(2) Uani 1 d DU .
O23_1 O 0.1206(3) 0.5066(3) 0.08248(13) 0.137(3) Uani 1 d DU .
O24_1 O 0.1760(4) 0.4790(4) 0.1150(2) 0.112(3) Uani 0.75 d PDU 11
H24_1 H 0.1815(4) 0.5013(4) 0.1074(2) 0.168 Uiso 1 calc R 11
Cl1_1 Cl 0.11425(5) 0.32388(6) 0.07125(3) 0.0636(4) Uani 1 d DU .
Cl2_1 Cl 0.03988(7) 0.46518(8) -0.02784(4) 0.0884(6) Uani 1 d DU .
C01_2 C -0.1531(2) 0.3148(2) 0.05239(9) 0.0450(12) Uani 1 d DU .
C02_2 C -0.1328(3) 0.3486(2) 0.04045(10) 0.0555(14) Uani 1 d DU .
H02_2 H -0.1182(3) 0.3399(2) 0.02837(10) 0.083 Uiso 1 calc R .
C03_2 C -0.1335(3) 0.3953(2) 0.04603(11) 0.069(2) Uani 1 d DU .
C04_2 C -0.1526(3) 0.4085(2) 0.06488(11) 0.072(2) Uani 1 d DU .
C05_2 C -0.1714(2) 0.3739(2) 0.07684(10) 0.0535(14) Uani 1 d DU .
C06_2 C -0.1725(2) 0.3276(2) 0.07079(10) 0.0502(13) Uani 1 d DU .
H06_2 H -0.1862(2) 0.3050(2) 0.07909(10) 0.075 Uiso 1 calc R .
C07_2 C -0.2153(2) 0.3573(2) 0.10630(10) 0.0565(15) Uani 1 d DU .
C08_2 C -0.1947(2) 0.3229(2) 0.11825(10) 0.0505(14) Uani 1 d DU .
C09_2 C -0.2216(2) 0.2893(3) 0.12744(10) 0.0559(15) Uani 1 d DU .
H09_2 H -0.2073(2) 0.2660(3) 0.13516(10) 0.084 Uiso 1 calc R .
C10_2 C -0.2702(2) 0.2896(3) 0.12539(10) 0.060(2) Uani 1 d DU .
C11_2 C -0.2912(2) 0.3252(3) 0.11415(12) 0.073(2) Uani 1 d DU .
H11_2 H -0.3238(2) 0.3264(3) 0.11287(12) 0.110 Uiso 1 calc R .
C12_2 C -0.2636(2) 0.3587(3) 0.10492(11) 0.066(2) Uani 1 d DU .
H12_2 H -0.2779(2) 0.3827(3) 0.09760(11) 0.099 Uiso 1 calc R .
C13_2 C -0.2984(2) 0.2480(3) 0.13321(12) 0.072(2) Uani 1 d DU .
H13_2 H -0.2825(2) 0.2340(3) 0.14494(12) 0.108 Uiso 1 calc R .
C14_2 C -0.3047(2) 0.2100(3) 0.11608(12) 0.065(2) Uani 1 d DU .
H14_2 H -0.3193(2) 0.1828(3) 0.12269(12) 0.097 Uiso 1 calc R .
C15_2 C -0.2573(2) 0.1928(3) 0.10804(10) 0.058(2) Uani 1 d DU .
C16_2 C -0.2108(2) 0.1694(3) 0.07825(11) 0.0572(14) Uani 1 d DU .
H16_2 H -0.1965(2) 0.1481(3) 0.08817(11) 0.086 Uiso 1 calc R 7
C17_2 C -0.1726(2) 0.2017(2) 0.06978(9) 0.0457(12) Uani 1 d DU .
C18_2 C -0.1531(2) 0.2637(2) 0.04524(9) 0.0425(12) Uani 1 d DU .
H18_2 H -0.1215(2) 0.2508(2) 0.04722(9) 0.064 Uiso 1 calc R .
C19_2 C -0.1643(2) 0.2626(2) 0.02261(9) 0.0430(12) Uani 1 d DU .
C20_2 C -0.1254(2) 0.2657(2) -0.01096(9) 0.0467(12) Uani 1 d DU .
H20_2 H -0.1495(2) 0.2889(2) -0.01440(9) 0.070 Uiso 1 calc R .
C21_2 C -0.1295(2) 0.2233(2) -0.02507(10) 0.0519(14) Uani 1 d DU .
C22_2 C -0.0986(2) 0.1862(2) -0.02385(11) 0.0557(14) Uani 1 d DU .
H22_2 H -0.0778(2) 0.1844(2) -0.01297(11) 0.083 Uiso 1 calc R .
C23_2 C -0.0979(2) 0.1513(3) -0.03869(11) 0.062(2) Uani 1 d DU .
H23_2 H -0.0769(2) 0.1263(3) -0.03784(11) 0.094 Uiso 1 calc R .
C24_2 C -0.1291(2) 0.1546(3) -0.05471(12) 0.068(2) Uani 1 d DU .
C25_2 C -0.1608(2) 0.1909(3) -0.05634(11) 0.064(2) Uani 1 d DU .
C26_2 C -0.1616(2) 0.2248(3) -0.04076(11) 0.0571(15) Uani 1 d DU .
H26_2 H -0.1840(2) 0.2485(3) -0.04105(11) 0.086 Uiso 1 calc R .
C27_2 C -0.1946(2) 0.1961(3) -0.07379(12) 0.074(2) Uani 1 d DU .
C28_2 C -0.2377(3) 0.1722(4) -0.07256(14) 0.089(2) Uani 1 d DU .
C29_2 C -0.2705(3) 0.1762(4) -0.0879(2) 0.112(3) Uani 1 d DU .
H29_2 H -0.2983(3) 0.1591(4) -0.0872(2) 0.168 Uiso 1 calc R .
C30_2 C -0.2621(3) 0.2061(5) -0.1047(2) 0.109(3) Uani 1 d DU .
C31_2 C -0.2192(3) 0.2299(4) -0.1051(2) 0.096(3) Uani 1 d DU .
H31_2 H -0.2128(3) 0.2496(4) -0.1160(2) 0.144 Uiso 1 calc R .
C32_2 C -0.1859(2) 0.2256(3) -0.09003(12) 0.077(2) Uani 1 d DU .
C33_2 C -0.1388(2) 0.2520(4) -0.09231(12) 0.078(2) Uani 1 d DU .
H33_2 H -0.1136(2) 0.2292(4) -0.08992(12) 0.117 Uiso 1 calc R .
C34_2 C -0.0958(2) 0.2989(2) -0.06717(9) 0.0472(13) Uani 1 d DU .
C35_2 C -0.1005(2) 0.3256(2) -0.04713(9) 0.0499(13) Uani 1 d DU .
H35_2 H -0.1318(2) 0.3186(2) -0.04174(9) 0.075 Uiso 1 calc R .
C36_2 C -0.0757(2) 0.2866(2) -0.01492(9) 0.0445(12) Uani 1 d DU .
C37_2 C -0.0966(2) 0.3803(2) -0.04876(10) 0.0549(14) Uani 1 d DU .
H37_2 H -0.1226(2) 0.3921(2) -0.05711(10) 0.082 Uiso 1 calc R .
C38_2 C -0.1018(2) 0.3988(2) -0.02747(10) 0.0561(14) Uani 1 d DU .
C39_2 C -0.1456(2) 0.4049(3) -0.01883(12) 0.064(2) Uani 1 d DU .
H39_2 H -0.1724(2) 0.4019(3) -0.02679(12) 0.096 Uiso 1 calc R .
C40_2 C -0.1498(3) 0.4155(2) 0.00149(12) 0.069(2) Uani 1 d DU .
C41_2 C -0.1111(3) 0.4206(2) 0.01355(11) 0.065(2) Uani 1 d DU .
C42_2 C -0.0663(3) 0.4164(2) 0.00489(11) 0.065(2) Uani 1 d DU .
H42_2 H -0.0396(3) 0.4211(2) 0.01281(11) 0.097 Uiso 1 calc R .
C43_2 C -0.0620(2) 0.4056(2) -0.01506(10) 0.0548(14) Uani 1 d DU .
H43_2 H -0.0321(2) 0.4027(2) -0.02069(10) 0.082 Uiso 1 calc R .
C44_2 C -0.1303(3) 0.2743(5) -0.1139(2) 0.112(3) Uani 1 d DU .
C45_2 C -0.2326(5) 0.1397(4) 0.0611(2) 0.071(3) Uani 0.60 d PDU 7
H45A_2 H -0.2433(5) 0.1604(4) 0.0503(2) 0.107 Uiso 0.60 calc PR 7
H45B_2 H -0.2087(5) 0.1191(4) 0.0555(2) 0.107 Uiso 0.60 calc PR 7
C46_2 C -0.2736(5) 0.1102(5) 0.0685(2) 0.084(3) Uani 0.60 d PDU 7
C47_2 C -0.3754(2) 0.1988(3) 0.09684(12) 0.062(2) Uani 1 d DU 7
C48_2 C -0.4101(2) 0.2189(3) 0.08107(11) 0.062(2) Uani 1 d DU 7
H48_2 H -0.4063(2) 0.2530(3) 0.07987(11) 0.093 Uiso 1 calc R 7
C49_2 C -0.4023(2) 0.1956(3) 0.06092(11) 0.072(2) Uani 1 d DU 7
H49A_2 H -0.4057(2) 0.1619(3) 0.06271(11) 0.108 Uiso 1 calc R 7
H49B_2 H -0.3702(2) 0.2015(3) 0.05675(11) 0.108 Uiso 1 calc R 7
C50_2 C -0.4356(3) 0.2114(4) 0.04341(13) 0.088(2) Uani 1 d DU 7
H50_2 H -0.4681(3) 0.2063(4) 0.04793(13) 0.132 Uiso 1 calc R 7
C51_2 C -0.4297(7) 0.2629(5) 0.0391(2) 0.136(4) Uani 1 d DU 7
H51A_2 H -0.4351(7) 0.2805(5) 0.0514(2) 0.204 Uiso 1 calc R 7
H51B_2 H -0.4519(7) 0.2725(5) 0.0290(2) 0.204 Uiso 1 calc R 7
H51C_2 H -0.3984(7) 0.2688(5) 0.0343(2) 0.204 Uiso 1 calc R 7
C52_2 C -0.4279(4) 0.1824(5) 0.0253(2) 0.107(3) Uani 1 d DU 7
H52A_2 H -0.4319(4) 0.1499(5) 0.0287(2) 0.160 Uiso 1 calc R 7
H52B_2 H -0.3965(4) 0.1874(5) 0.0204(2) 0.160 Uiso 1 calc R 7
H52C_2 H -0.4501(4) 0.1910(5) 0.0150(2) 0.160 Uiso 1 calc R 7
C53_2 C -0.4694(3) 0.2255(4) 0.10957(13) 0.078(2) Uani 1 d DU 7
H53A_2 H -0.5007(3) 0.2163(4) 0.11330(13) 0.117 Uiso 1 calc R 7
H53B_2 H -0.4673(3) 0.2592(4) 0.10949(13) 0.117 Uiso 1 calc R 7
H53C_2 H -0.4474(3) 0.2130(4) 0.11921(13) 0.117 Uiso 1 calc R 7
C54_2 C -0.2006(4) 0.4763(4) 0.0725(2) 0.065(2) Uani 0.65 d PDU 1
H54_2 H -0.2217(4) 0.4572(4) 0.0809(2) 0.097 Uiso 0.65 calc PR 1
C55_2 C -0.1914(5) 0.5229(4) 0.0826(2) 0.070(2) Uani 0.65 d PDU 1
H55_2 H -0.1633(5) 0.5375(4) 0.0767(2) 0.105 Uiso 0.65 calc PR 1
C56_2 C -0.2329(5) 0.5569(4) 0.0812(2) 0.079(3) Uani 0.65 d PDU 1
H56_2 H -0.2564(5) 0.5473(4) 0.0912(2) 0.119 Uiso 0.65 calc PR 1
C57_2 C -0.2565(5) 0.5566(5) 0.0599(2) 0.092(3) Uani 0.65 d PDU 1
H57_2 H -0.2353(5) 0.5712(5) 0.0500(2) 0.137 Uiso 0.65 calc PR 1
C58_2 C -0.2657(4) 0.5051(5) 0.0539(2) 0.087(3) Uani 0.65 d PDU 1
H58_2 H -0.2853(4) 0.4897(5) 0.0642(2) 0.131 Uiso 0.65 calc PR 1
C59_2 C -0.2881(5) 0.4998(6) 0.0330(2) 0.101(4) Uani 0.65 d PDU 1
H59A_2 H -0.3143(5) 0.5214(6) 0.0320(2) 0.151 Uiso 0.65 calc PR 1
H59B_2 H -0.2652(5) 0.5087(6) 0.0227(2) 0.151 Uiso 0.65 calc PR 1
C60_2 C -0.1403(3) 0.5302(2) 0.11446(13) 0.078(2) Uani 1 d DU .
H60_2 H -0.1360(3) 0.5633(2) 0.11090(13) 0.117 Uiso 1 calc R 1
C61_2 C -0.1485(3) 0.5272(2) 0.13748(11) 0.065(2) Uani 1 d DU .
H61A_2 H -0.1243(3) 0.5450(2) 0.14442(11) 0.097 Uiso 1 calc R .
H61B_2 H -0.1787(3) 0.5412(2) 0.14073(11) 0.097 Uiso 1 calc R .
C62_2 C -0.1477(2) 0.4764(2) 0.14513(10) 0.0482(13) Uani 1 d DU .
C63_2 C -0.1027(2) 0.4522(2) 0.13756(11) 0.0543(14) Uani 1 d DU .
H63_2 H -0.1032(2) 0.4189(2) 0.14138(11) 0.081 Uiso 1 calc R .
C64_2 C -0.1002(3) 0.4566(2) 0.11480(12) 0.068(2) Uani 1 d DU .
H64_2 H -0.1285(3) 0.4425(2) 0.10885(12) 0.103 Uiso 1 calc R .
C65_2 C -0.1917(2) 0.4498(2) 0.13991(10) 0.0498(14) Uani 1 d DU .
H65A_2 H -0.1895(2) 0.4183(2) 0.14502(10) 0.075 Uiso 1 calc R .
H65B_2 H -0.1955(2) 0.4490(2) 0.12543(10) 0.075 Uiso 1 calc R .
H65C_2 H -0.2183(2) 0.4652(2) 0.14595(10) 0.075 Uiso 1 calc R .
C66_2 C -0.0566(3) 0.4330(3) 0.1055(2) 0.086(2) Uani 1 d DU .
H66A_2 H -0.0569(3) 0.4370(3) 0.0911(2) 0.128 Uiso 1 calc R .
H66B_2 H -0.0568(3) 0.4001(3) 0.1087(2) 0.128 Uiso 1 calc R .
H66C_2 H -0.0287(3) 0.4472(3) 0.1110(2) 0.128 Uiso 1 calc R .
N01_2 N -0.1269(2) 0.2557(2) 0.01062(7) 0.0429(10) Uani 1 d DU .
H01_2 H -0.1019(2) 0.2444(2) 0.01614(7) 0.064 Uiso 1 calc R .
N02_2 N -0.1356(2) 0.2879(2) -0.07635(9) 0.0588(13) Uani 1 d DU .
H02A_2 H -0.1608(2) 0.3024(2) -0.07281(9) 0.088 Uiso 1 calc R .
N03_2 N -0.0669(2) 0.3076(2) -0.03269(7) 0.0440(10) Uani 1 d DU .
H03_2 H -0.0377(2) 0.3107(2) -0.03588(7) 0.066 Uiso 1 calc R .
N04_2 N -0.2500(2) 0.1950(2) 0.08832(9) 0.0573(12) Uani 1 d DU .
H04_2 H -0.2685(2) 0.2119(2) 0.08101(9) 0.086 Uiso 1 calc R .
N05_2 N -0.1865(2) 0.2338(2) 0.05614(8) 0.0468(11) Uani 1 d DU .
H05_2 H -0.2160(2) 0.2369(2) 0.05372(8) 0.070 Uiso 1 calc R .
N06_2 N -0.2740(6) 0.0953(6) 0.0869(2) 0.111(4) Uani 0.60 d PDU 7
H06A_2 H -0.2984(6) 0.0813(6) 0.0916(2) 0.167 Uiso 0.60 calc PR 7
H06B_2 H -0.2497(6) 0.0993(6) 0.0945(2) 0.167 Uiso 0.60 calc PR 7
N07_2 N -0.3372(2) 0.2245(2) 0.10034(10) 0.0641(15) Uani 1 d DU .
H07_2 H -0.3319(2) 0.2494(2) 0.09334(10) 0.096 Uiso 1 calc R 7
N08_2 N -0.4582(2) 0.2071(2) 0.08890(9) 0.0615(14) Uani 1 d DU .
H08A_2 H -0.4822(2) 0.2198(2) 0.07905(9) 0.092 Uiso 1 calc R 7
H08B_2 H -0.4617(2) 0.1718(2) 0.08913(9) 0.092 Uiso 1 calc R 7
N09_2 N -0.1452(2) 0.4775(2) 0.16810(8) 0.0472(11) Uani 1 d DU .
H09A_2 H -0.1161(2) 0.4951(2) 0.17247(8) 0.071 Uiso 1 calc R .
H09B_2 H -0.1439(2) 0.4443(2) 0.17349(8) 0.071 Uiso 1 calc R .
H09C_2 H -0.1739(2) 0.4938(2) 0.17366(8) 0.071 Uiso 1 calc R .
O01_2 O -0.1150(3) 0.4308(2) 0.03409(8) 0.083(2) Uani 1 d DU .
O02_2 O -0.1883(2) 0.3890(2) 0.09563(7) 0.0610(11) Uani 1 d DU .
O03_2 O -0.3454(2) 0.2595(3) 0.13844(10) 0.098(2) Uani 1 d DU .
H03A_2 H -0.3590(2) 0.2360(3) 0.14254(10) 0.147 Uiso 1 calc R .
O04_2 O -0.2286(2) 0.1769(2) 0.12001(8) 0.0709(14) Uani 1 d DU .
O05_2 O -0.13173(15) 0.1965(2) 0.07486(8) 0.0641(12) Uani 1 d DU .
O06_2 O -0.20389(14) 0.2704(2) 0.01641(7) 0.0592(11) Uani 1 d DU .
O07_2 O -0.1285(2) 0.1211(2) -0.07002(9) 0.0832(15) Uani 1 d DU .
H07A_2 H -0.1084(2) 0.1013(2) -0.06747(9) 0.125 Uiso 1 calc R .
O08_2 O -0.2442(3) 0.1423(3) -0.05687(12) 0.113(2) Uani 1 d DU .
H08_2 H -0.2693(3) 0.1285(3) -0.05830(12) 0.170 Uiso 1 calc R .
O09_2 O -0.2938(3) 0.2109(4) -0.11938(14) 0.145(4) Uani 1 d DU .
H09D_2 H -0.3168(3) 0.1946(4) -0.11682(14) 0.217 Uiso 1 calc R .
O10_2 O -0.1391(5) 0.3150(5) -0.11638(14) 0.170(4) Uani 1 d DU .
H10_2 H -0.1332(5) 0.3223(5) -0.12816(14) 0.255 Uiso 1 calc R .
O11_2 O -0.1181(3) 0.2472(5) -0.12686(12) 0.152(3) Uani 1 d DU .
O12_2 O -0.05636(13) 0.28614(15) -0.07311(7) 0.0482(9) Uani 1 d DU .
O13_2 O -0.04479(13) 0.27980(15) -0.00221(6) 0.0473(9) Uani 1 d DU .
O14_2 O -0.0537(2) 0.3917(2) -0.05812(7) 0.0564(10) Uani 1 d DU .
H14A_2 H -0.0376(2) 0.4071(2) -0.05026(7) 0.085 Uiso 1 calc R .
O15_2 O -0.3089(5) 0.1053(7) 0.0563(2) 0.138(5) Uani 0.60 d PDU 7
O16_2 O -0.3830(2) 0.1599(2) 0.10423(10) 0.0761(14) Uani 1 d DU .
O17_2 O -0.1568(3) 0.4535(2) 0.07037(11) 0.057(2) Uani 0.65 d PDU 1
O18_2 O -0.2204(3) 0.4825(3) 0.05281(12) 0.076(2) Uani 0.65 d PDU 1
O19_2 O -0.3044(4) 0.4538(5) 0.0286(2) 0.117(3) Uani 0.65 d PDU 1
H19A_2 H -0.3242(4) 0.4461(5) 0.0370(2) 0.175 Uiso 0.65 calc PR 1
O20_2 O -0.2996(4) 0.5817(4) 0.0604(2) 0.106(3) Uani 0.65 d PDU 1
H20A_2 H -0.2945(4) 0.6091(4) 0.0637(2) 0.159 Uiso 0.65 calc PR 1
O21_2 O -0.2168(5) 0.6033(3) 0.08643(15) 0.095(3) Uani 0.65 d PDU 1
H21_2 H -0.1887(5) 0.6024(3) 0.08916(15) 0.143 Uiso 0.65 calc PR 1
O22_2 O -0.1834(3) 0.5136(3) 0.10456(14) 0.070(2) Uani 0.65 d PDU 1
O23_2 O -0.0980(2) 0.5054(2) 0.10911(9) 0.086(2) Uani 1 d DU .
O24_2 O -0.0637(2) 0.4753(2) 0.14749(10) 0.0751(14) Uani 1 d DU .
H24_2 H -0.0465(2) 0.4872(2) 0.13890(10) 0.113 Uiso 1 calc R .
Cl1_2 Cl -0.20646(9) 0.42059(10) 0.01179(4) 0.0988(7) Uani 1 d DU .
Cl2_2 Cl -0.13328(5) 0.32183(7) 0.12088(3) 0.0622(4) Uani 1 d DU .
Cl01_3 Cl- 0.00820(10) 0.39911(11) 0.15844(4) 0.105 Uani 1 d DU .
Cl02_3 Cl- 0.13258(5) 0.15515(6) 0.08625(3) 0.060 Uani 1 d DU .
Cl03_3 Cl- -0.22506(11) 0.3355(2) -0.05452(6) 0.133 Uani 1 d DU .
Cl04_3 Cl- 0.3167(2) 0.4182(2) -0.02461(12) 0.188 Uani 1 d DU .
CA1_3 C -0.2953(5) 0.3267(6) 0.0428(2) 0.131 Uani 1 d DU .
HA1A_3 H -0.3105(5) 0.3549(6) 0.0474(2) 0.197 Uiso 1 calc R .
HA1B_3 H -0.3073(5) 0.3183(6) 0.0297(2) 0.197 Uiso 1 calc R .
HA1C_3 H -0.2620(5) 0.3318(6) 0.0420(2) 0.197 Uiso 1 calc R .
CA2_3 C -0.3052(3) 0.2872(5) 0.0578(2) 0.106 Uani 1 d DU .
OA1_3 O -0.2880(2) 0.2464(3) 0.05438(11) 0.099 Uani 1 d DU .
HA1_3 H -0.2727(2) 0.2469(3) 0.04382(11) 0.148 Uiso 1 calc R .
OA2_3 O -0.3328(2) 0.2996(3) 0.07265(12) 0.099 Uani 1 d DU .
O01_4 O 0.3142(14) 0.5091(11) 0.0745(5) 0.349 Uani 1 d DU .
O02_4 O -0.1326(3) 0.1387(3) 0.02754(15) 0.116 Uani 1 d DU .
O03_4 O -0.0743(2) 0.0452(2) -0.06453(11) 0.092 Uani 1 d DU .
O04_4 O 0.1284(2) 0.1284(2) 0.0000 0.067 Uani 1 d SDU .
O05_4 O -0.2967(3) 0.1929(8) 0.0183(2) 0.197 Uani 1 d DU .
O06_4 O -0.1326(2) 0.1804(4) 0.12150(11) 0.110 Uani 1 d DU .
O07_4 O -0.0744(2) 0.2113(4) 0.15010(15) 0.137 Uani 1 d DU .
O08_4 O -0.0174(4) 0.1092(4) 0.13082(15) 0.142 Uani 1 d DU .
O09_4 O 0.0245(6) 0.1676(5) 0.1628(2) 0.187 Uani 1 d DU .
O10_4 O -0.0153(4) 0.1363(5) 0.1983(4) 0.215 Uani 1 d DU .
O11_4 O 0.1227(3) 0.0912(3) 0.12694(11) 0.099 Uani 1 d DU .
O12_4 O 0.1908(4) 0.0174(6) 0.1338(2) 0.178 Uani 1 d DU .
O13_4 O 0.1190(5) 0.1267(5) 0.1677(2) 0.184 Uani 1 d DU .
O14_4 O -0.1127(5) 0.0732(5) 0.0538(3) 0.204 Uani 1 d DU .
O15_4 O -0.0308(8) -0.0615(6) 0.0163(3) 0.245 Uani 1 d DU .
O16_4 O -0.0623(6) 0.4872(4) -0.0614(2) 0.177 Uani 1 d DU .
O17_4 O 0.2492(2) 0.3662(2) 0.09333(9) 0.085 Uani 1 d DU .
O18_4 O -0.0208(6) 0.5599(3) 0.1247(2) 0.199 Uani 1 d DU .
O19_4 O 0.1552(10) 0.5056(6) 0.1650(3) 0.265 Uani 1 d DU .
O20_4 O 0.2662(9) 0.4551(9) 0.1093(5) 0.255 Uani 0.75 d PDU 11
O21_4 O 0.4452(4) 0.3007(5) -0.0432(3) 0.185 Uani 1 d DU .
O22_4 O -0.2138(5) 0.1451(9) 0.0086(3) 0.233 Uani 1 d DU .
O23_4 O -0.3387(6) 0.2414(11) -0.0122(2) 0.271 Uani 1 d DU .
O24_4 O -0.3286(6) 0.0989(8) -0.0533(3) 0.232 Uani 1 d DU .
O25_4 O -0.2623(4) 0.3074(7) -0.0131(2) 0.202 Uani 1 d DU .
O26_4 O -0.4181(6) 0.2979(9) -0.0116(3) 0.236 Uani 1 d DU .
O27_4 O -0.3892(16) 0.4339(10) 0.0506(6) 0.366 Uani 1 d DU .
O28_4 O 0.1500(13) 0.5953(7) 0.0623(7) 0.345 Uani 1 d DU .
O29_4 O -0.4807(14) 0.5080(10) 0.0944(3) 0.357 Uani 1 d DU .
O30_4 O -0.4459(17) 0.5857(13) 0.1202(4) 0.391 Uani 1 d DU .
O31_4 O -0.3192(8) 0.3884(12) -0.0049(4) 0.285 Uani 1 d DU .
O32_4 O -0.1749(20) 0.5547(23) -0.0218(7) 0.467 Uani 1 d DU .
O33_4 O -0.3548(14) 0.5424(12) 0.0908(5) 0.327 Uani 1 d DU .
O34_4 O 0.0413(14) 0.5436(15) 0.1581(3) 0.377 Uani 1 d DU .
O35_4 O 0.0518(11) 0.4727(14) 0.1900(5) 0.336 Uani 1 d DU .
O36_4 O 0.4025(9) 0.3773(11) -0.0094(5) 0.198 Uani 0.50 d PDU .
O37_4 O 0.3814(13) 0.4195(10) 0.1337(10) 0.419 Uani 1 d DU .
O38_4 O 0.0471(23) 0.6524(13) 0.0814(7) 0.483 Uani 1 d DU .
O39_4 O -0.4543(22) 0.3712(22) -0.0008(11) 0.444 Uani 0.75 d PDU 15
O39'_4 O -0.4463(12) 0.3763(22) 0.0186(9) 0.197 Uani 0.25 d PDU 16
O40_4 O 0.2789(10) 0.4861(8) 0.0088(3) 0.175 Uani 0.60 d PDU 5
O40'_4 O -0.2668(10) -0.0152(15) 0.2250(4) 0.176 Uani 0.40 d PU 6
O41_4 O 0.1523(13) 0.6243(10) 0.1123(4) 0.290 Uani 0.75 d PU 13
O41'_4 O 0.1863(16) 0.5748(11) 0.1065(7) 0.147 Uani 0.25 d PDU 14
O42_4 O 0.1305(8) 0.5387(5) 0.0299(3) 0.136 Uani 0.50 d PDU 3
O42'_4 O 0.0788(10) 0.5607(7) 0.0077(6) 0.224 Uani 0.50 d PDU 4
O43_4 O -0.0864(14) 0.6452(7) 0.1109(4) 0.236 Uani 0.65 d PDU 1
O44_4 O -0.1161(12) 0.6428(9) 0.0738(4) 0.227 Uani 0.65 d PDU 1
O45_4 O -0.1626(6) 0.5332(6) 0.0242(3) 0.078 Uani 0.33 d PDU 1
O43'_4 O -0.0461(10) 0.6452(11) 0.1265(5) 0.135 Uani 0.35 d PDU 2
O44'_4 O -0.0884(10) 0.6484(8) 0.0903(5) 0.122 Uani 0.35 d PDU 2
O45'_4 O -0.1760(15) 0.5585(17) 0.0166(5) 0.160 Uani 0.33 d PDU 15
O46_4 O -0.1955(10) 0.0469(13) 0.1029(5) 0.214 Uani 0.60 d PDU 7
O47_4 O -0.3250(9) 0.1043(10) 0.0256(5) 0.143 Uani 0.40 d PDU 8
O99_4 O 0.1301(10) -0.1279(16) 0.1131(5) 0.349 Uani 1 d U .
C51'_11 C 0.3750(8) 0.2125(10) -0.0383(5) 0.065 Uani 0.26 d PDU 10
H51A_11 H 0.3908(8) 0.2336(10) -0.0474(5) 0.097 Uiso 0.26 calc PR 10
H51B_11 H 0.3611(8) 0.1873(10) -0.0460(5) 0.097 Uiso 0.26 calc PR 10
H51C_11 H 0.3971(8) 0.1998(10) -0.0288(5) 0.097 Uiso 0.26 calc PR 10
C52'_11 C 0.3116(10) 0.2065(11) -0.0129(5) 0.068 Uani 0.26 d PDU 10
H52A_11 H 0.2877(10) 0.2238(11) -0.0058(5) 0.102 Uiso 0.26 calc PR 10
H52B_11 H 0.3335(10) 0.1937(11) -0.0032(5) 0.102 Uiso 0.26 calc PR 10
H52C_11 H 0.2975(10) 0.1814(11) -0.0204(5) 0.102 Uiso 0.26 calc PR 10
O24'_12 O 0.2033(9) 0.4461(8) 0.1053(3) 0.078 Uani 0.25 d PDU 12
C54'_12 C -0.1722(6) 0.4903(5) 0.0703(2) 0.057 Uani 0.35 d PDU 2
H54'_12 H -0.2015(6) 0.4758(5) 0.0749(2) 0.085 Uiso 0.35 calc PR 2
C55'_12 C -0.1618(6) 0.5323(5) 0.0827(3) 0.057 Uani 0.35 d PDU 2
H55'_12 H -0.1300(6) 0.5439(5) 0.0801(3) 0.085 Uiso 0.35 calc PR 2
C56'_12 C -0.1980(8) 0.5715(6) 0.0807(3) 0.074 Uani 0.35 d PDU 2
H56'_12 H -0.2282(8) 0.5613(6) 0.0864(3) 0.111 Uiso 0.35 calc PR 2
C57'_12 C -0.2038(9) 0.5831(6) 0.0578(3) 0.081 Uani 0.35 d PDU 2
H57'_12 H -0.1750(9) 0.5980(6) 0.0529(3) 0.122 Uiso 0.35 calc PR 2
C58'_12 C -0.2114(9) 0.5368(7) 0.0461(3) 0.086 Uani 0.35 d PDU 2
H58'_12 H -0.2414(9) 0.5234(7) 0.0506(3) 0.129 Uiso 0.35 calc PR 2
C59'_12 C -0.2136(10) 0.5432(11) 0.0226(3) 0.101 Uani 0.35 d PDU 2
H59A_12 H -0.1997(10) 0.5733(11) 0.0191(3) 0.152 Uiso 0.35 calc PR 2
H59B_12 H -0.1950(10) 0.5188(11) 0.0162(3) 0.152 Uiso 0.35 calc PR 2
O17'_12 O -0.1340(5) 0.4569(4) 0.0718(2) 0.055 Uani 0.35 d PDU 2
O18'_12 O -0.1762(5) 0.5035(5) 0.0499(2) 0.072 Uani 0.35 d PDU 2
O19'_12 O -0.2584(9) 0.5415(12) 0.0152(4) 0.141 Uani 0.35 d PDU 2
H19'_12 H -0.2702(9) 0.5159(12) 0.0179(4) 0.212 Uiso 0.35 calc PR 2
O20'_12 O -0.2422(7) 0.6147(7) 0.0549(3) 0.098 Uani 0.35 d PDU 2
H20'_12 H -0.2618(7) 0.6024(7) 0.0475(3) 0.147 Uiso 0.35 calc PR 2
O21'_12 O -0.1826(6) 0.6135(4) 0.0907(2) 0.066 Uani 0.35 d PDU 2
H21'_12 H -0.1566(6) 0.6089(4) 0.0958(2) 0.100 Uiso 0.35 calc PR 2
O22'_12 O -0.1669(7) 0.5159(8) 0.1040(4) 0.084 Uani 0.35 d PU 2
C45'_22 C -0.2263(10) 0.1295(6) 0.0644(3) 0.084 Uani 0.40 d PDU 8
H45A_22 H -0.1986(10) 0.1161(6) 0.0581(3) 0.125 Uiso 0.40 calc PR 8
H45B_22 H -0.2456(10) 0.1426(6) 0.0536(3) 0.125 Uiso 0.40 calc PR 8
C46'_22 C -0.2540(8) 0.0899(7) 0.0747(4) 0.089 Uani 0.40 d PDU 8
O15'_22 O -0.2902(7) 0.0763(8) 0.0664(4) 0.122 Uani 0.40 d PDU 8
N06'_22 N -0.2357(11) 0.0755(8) 0.0920(3) 0.115 Uani 0.40 d PDU 8
H06A_22 H -0.2495(11) 0.0538(8) 0.0990(3) 0.172 Uiso 0.40 calc PR 8
H06B_22 H -0.2100(11) 0.0877(8) 0.0964(3) 0.172 Uiso 0.40 calc PR 8

loop_
_atom_type_symbol
_atom_type_description
_atom_type_scat_dispersion_real
_atom_type_scat_dispersion_imag
_atom_type_scat_source
C C 0.0033 0.0016 'International Tables Vol C Tables 4.2.6.8 and 6.1.1.4'
H H 0.0000 0.0000 'International Tables Vol C Tables 4.2.6.8 and 6.1.1.4'
N N 0.0061 0.0033 'International Tables Vol C Tables 4.2.6.8 and 6.1.1.4'
O O 0.0106 0.0060 'International Tables Vol C Tables 4.2.6.8 and 6.1.1.4'
Cl Cl 0.1484 0.1585 'International Tables Vol C Tables 4.2.6.8 and 6.1.1.4'
Cl Cl- 0.1500 0.1500 'International Tables Vol C Tables 4.2.6.8 and 6.1.1.4'

loop_
_geom_angle_atom_site_label_1
_geom_angle_atom_site_label_2
_geom_angle_atom_site_label_3
_geom_angle
C02_1 C01_1 C06_1 118.4(5)
C02_1 C01_1 C18_1 120.9(5)
C06_1 C01_1 C18_1 120.7(5)
C01_1 C02_1 C03_1 120.7(5)
C04_1 C03_1 C02_1 120.4(6)
C04_1 C03_1 O01_1 116.9(5)
C02_1 C03_1 O01_1 122.7(5)
C03_1 C04_1 C05_1 118.8(5)
C03_1 C04_1 O17_1 121.8(5)
C05_1 C04_1 O17_1 119.1(5)
C06_1 C05_1 C04_1 120.3(5)
C06_1 C05_1 O02_1 123.8(5)
C04_1 C05_1 O02_1 115.8(5)
C05_1 C06_1 C01_1 121.3(6)
C08_1 C07_1 O02_1 121.1(6)
C08_1 C07_1 C12_1 119.9(6)
O02_1 C07_1 C12_1 119.1(6)
C07_1 C08_1 C09_1 120.6(6)
C07_1 C08_1 Cl2_1 120.5(5)
C09_1 C08_1 Cl2_1 118.9(5)
C08_1 C09_1 C10_1 120.1(6)
C11_1 C10_1 C09_1 118.6(6)
C11_1 C10_1 C13_1 121.9(5)
C09_1 C10_1 C13_1 119.4(6)
C12_1 C11_1 C10_1 120.0(6)
C11_1 C12_1 C07_1 120.4(6)
O03_1 C13_1 C10_1 111.1(5)
O03_1 C13_1 C14_1 110.9(5)
C10_1 C13_1 C14_1 112.3(5)
N07_1 C14_1 C15_1 114.6(5)
N07_1 C14_1 C13_1 113.0(5)
C15_1 C14_1 C13_1 108.4(4)
O04_1 C15_1 N04_1 123.8(5)
O04_1 C15_1 C14_1 119.1(5)
N04_1 C15_1 C14_1 117.0(5)
N04_1 C16_1 C45_1 111.0(4)
N04_1 C16_1 C17_1 113.5(5)
C45_1 C16_1 C17_1 115.4(4)
O05_1 C17_1 N05_1 123.8(5)
O05_1 C17_1 C16_1 118.5(5)
N05_1 C17_1 C16_1 117.7(5)
N05_1 C18_1 C19_1 109.1(4)
N05_1 C18_1 C01_1 114.2(4)
C19_1 C18_1 C01_1 111.9(5)
O06_1 C19_1 N01_1 123.2(5)
O06_1 C19_1 C18_1 122.4(4)
N01_1 C19_1 C18_1 114.4(4)
N01_1 C20_1 C21_1 119.9(5)
N01_1 C20_1 C36_1 106.7(4)
C21_1 C20_1 C36_1 105.2(4)
C26_1 C21_1 C22_1 118.6(5)
C26_1 C21_1 C20_1 119.2(5)
C22_1 C21_1 C20_1 121.6(5)
C23_1 C22_1 C21_1 119.7(6)
C24_1 C23_1 C22_1 121.6(6)
O07_1 C24_1 C23_1 122.2(6)
O07_1 C24_1 C25_1 117.8(6)
C23_1 C24_1 C25_1 120.0(5)
C24_1 C25_1 C26_1 117.7(5)
C24_1 C25_1 C27_1 122.2(5)
C26_1 C25_1 C27_1 119.9(5)
C21_1 C26_1 C25_1 122.3(5)
C28_1 C27_1 C32_1 118.8(6)
C28_1 C27_1 C25_1 119.9(6)
C32_1 C27_1 C25_1 121.3(5)
O08_1 C28_1 C27_1 122.4(5)
O08_1 C28_1 C29_1 116.9(5)
C27_1 C28_1 C29_1 120.7(6)
C30_1 C29_1 C28_1 120.2(5)
O09_1 C30_1 C29_1 124.2(6)
O09_1 C30_1 C31_1 116.4(6)
C29_1 C30_1 C31_1 119.3(6)
C32_1 C31_1 C30_1 120.7(6)
C31_1 C32_1 C27_1 120.2(6)
C31_1 C32_1 C33_1 120.4(6)
C27_1 C32_1 C33_1 119.4(5)
N02_1 C33_1 C32_1 108.8(5)
N02_1 C33_1 C44_1 111.9(6)
C32_1 C33_1 C44_1 112.5(5)
O12_1 C34_1 N02_1 123.7(5)
O12_1 C34_1 C35_1 120.4(5)
N02_1 C34_1 C35_1 115.8(5)
N03_1 C35_1 C34_1 111.4(5)
N03_1 C35_1 C37_1 110.2(5)
C34_1 C35_1 C37_1 112.8(5)
O13_1 C36_1 N03_1 122.4(5)
O13_1 C36_1 C20_1 118.5(5)
N03_1 C36_1 C20_1 118.9(5)
O14_1 C37_1 C38_1 111.5(5)
O14_1 C37_1 C35_1 109.5(5)
C38_1 C37_1 C35_1 105.0(5)
C39_1 C38_1 C43_1 119.0(5)
C39_1 C38_1 C37_1 118.4(5)
C43_1 C38_1 C37_1 122.3(5)
C40_1 C39_1 C38_1 119.6(5)
C39_1 C40_1 C41_1 121.8(5)
C39_1 C40_1 Cl1_1 118.1(5)
C41_1 C40_1 Cl1_1 120.0(5)
O01_1 C41_1 C42_1 119.2(5)
O01_1 C41_1 C40_1 122.2(5)
C42_1 C41_1 C40_1 118.6(5)
C43_1 C42_1 C41_1 120.3(5)
C42_1 C43_1 C38_1 120.5(5)
O10_1 C44_1 O11_1 128.0(7)
O10_1 C44_1 C33_1 119.0(7)
O11_1 C44_1 C33_1 113.0(7)
C16_1 C45_1 C46_1 115.3(5)
O15_1 C46_1 N06_1 123.5(5)
O15_1 C46_1 C45_1 121.7(5)
N06_1 C46_1 C45_1 114.8(5)
O16_1 C47_1 N07_1 122.6(5)
O16_1 C47_1 C48_1 120.7(5)
N07_1 C47_1 C48_1 116.7(5)
N08_1 C48_1 C49_1 111.2(5)
N08_1 C48_1 C47_1 107.7(6)
C49_1 C48_1 C47_1 108.5(5)
C48_1 C49_1 C50_1 117.0(5)
C52'_11 C50_1 C51'_11 110.7(18)
C52_1 C50_1 C51_1 111.1(9)
C52_1 C50_1 C49_1 112.1(7)
C52'_11 C50_1 C49_1 108.2(13)
C51'_11 C50_1 C49_1 112.5(13)
C51_1 C50_1 C49_1 109.4(6)
O18_1 C54_1 O17_1 108.4(6)
O18_1 C54_1 C55_1 108.9(6)
O17_1 C54_1 C55_1 109.2(7)
O22_1 C55_1 C54_1 111.0(6)
O22_1 C55_1 C56_1 107.5(7)
C54_1 C55_1 C56_1 112.7(9)
O21_1 C56_1 C55_1 112.4(11)
O21_1 C56_1 C57_1 110.0(8)
C55_1 C56_1 C57_1 107.6(8)
O20_1 C57_1 C58_1 107.2(11)
O20_1 C57_1 C56_1 110.0(9)
C58_1 C57_1 C56_1 109.4(7)
O18_1 C58_1 C57_1 110.5(9)
O18_1 C58_1 C59_1 105.2(9)
C57_1 C58_1 C59_1 113.8(9)
O19_1 C59_1 C58_1 112.8(12)
O22_1 C60_1 O23_1 109.4(8)
O22_1 C60_1 C61_1 105.5(8)
O23_1 C60_1 C61_1 116.7(11)
C60_1 C61_1 C62_1 112.2(9)
C65_1 C62_1 N09_1 105.2(8)
C65_1 C62_1 C61_1 113.6(9)
N09_1 C62_1 C61_1 107.2(8)
C65_1 C62_1 C63_1 110.6(8)
N09_1 C62_1 C63_1 108.3(10)
C61_1 C62_1 C63_1 111.6(9)
O24_1 C63_1 C64_1 110.5(9)
O24_1 C63_1 C62_1 100.5(9)
C64_1 C63_1 C62_1 109.2(9)
C64_1 C63_1 O24'_12 103.0(11)
C62_1 C63_1 O24'_12 144.2(12)
O23_1 C64_1 C63_1 109.5(10)
O23_1 C64_1 C66_1 107.0(11)
C63_1 C64_1 C66_1 113.0(10)
C19_1 N01_1 C20_1 121.4(4)
C34_1 N02_1 C33_1 120.6(5)
C36_1 N03_1 C35_1 128.2(5)
C15_1 N04_1 C16_1 121.4(5)
C17_1 N05_1 C18_1 121.7(5)
C47_1 N07_1 C14_1 120.3(5)
C53_1 N08_1 C48_1 114.0(6)
C41_1 O01_1 C03_1 116.6(4)
C07_1 O02_1 C05_1 116.0(4)
C04_1 O17_1 C54_1 114.9(5)
C54_1 O18_1 C58_1 113.1(7)
C60_1 O22_1 C55_1 116.0(7)
C60_1 O23_1 C64_1 114.6(7)
C02_2 C01_2 C06_2 119.1(6)
C02_2 C01_2 C18_2 119.4(5)
C06_2 C01_2 C18_2 121.4(5)
C01_2 C02_2 C03_2 121.2(6)
C02_2 C03_2 O01_2 123.0(7)
C02_2 C03_2 C04_2 119.9(6)
O01_2 C03_2 C04_2 117.0(6)
O17_2 C04_2 C05_2 119.9(7)
O17_2 C04_2 C03_2 122.0(7)
C05_2 C04_2 C03_2 117.8(6)
C05_2 C04_2 O17'_12 127.3(8)
C03_2 C04_2 O17'_12 111.4(8)
C04_2 C05_2 C06_2 122.0(6)
C04_2 C05_2 O02_2 115.0(6)
C06_2 C05_2 O02_2 122.9(6)
C05_2 C06_2 C01_2 119.9(6)
O02_2 C07_2 C12_2 120.4(7)
O02_2 C07_2 C08_2 121.1(6)
C12_2 C07_2 C08_2 118.5(6)
C09_2 C08_2 C07_2 120.7(6)
C09_2 C08_2 Cl2_2 120.2(5)
C07_2 C08_2 Cl2_2 119.2(5)
C08_2 C09_2 C10_2 120.7(7)
C09_2 C10_2 C11_2 119.0(7)
C09_2 C10_2 C13_2 119.2(7)
C11_2 C10_2 C13_2 121.3(6)
C12_2 C11_2 C10_2 119.6(6)
C11_2 C12_2 C07_2 121.4(7)
O03_2 C13_2 C10_2 113.5(7)
O03_2 C13_2 C14_2 103.1(5)
C10_2 C13_2 C14_2 110.6(6)
N07_2 C14_2 C15_2 114.0(6)
N07_2 C14_2 C13_2 113.0(7)
C15_2 C14_2 C13_2 111.6(5)
O04_2 C15_2 N04_2 123.3(6)
O04_2 C15_2 C14_2 119.0(6)
N04_2 C15_2 C14_2 117.7(6)
N04_2 C16_2 C45'_22 114.6(12)
N04_2 C16_2 C17_2 113.6(6)
C45'_22 C16_2 C17_2 115.8(10)
N04_2 C16_2 C45_2 107.2(7)
C17_2 C16_2 C45_2 110.4(7)
O05_2 C17_2 N05_2 123.1(5)
O05_2 C17_2 C16_2 120.4(6)
N05_2 C17_2 C16_2 116.4(5)
N05_2 C18_2 C19_2 109.5(5)
N05_2 C18_2 C01_2 113.8(5)
C19_2 C18_2 C01_2 108.6(5)
O06_2 C19_2 N01_2 124.3(6)
O06_2 C19_2 C18_2 121.1(5)
N01_2 C19_2 C18_2 114.4(5)
N01_2 C20_2 C21_2 116.0(5)
N01_2 C20_2 C36_2 105.4(5)
C21_2 C20_2 C36_2 105.7(5)
C26_2 C21_2 C22_2 119.4(6)
C26_2 C21_2 C20_2 118.8(6)
C22_2 C21_2 C20_2 121.4(6)
C21_2 C22_2 C23_2 120.9(6)
C24_2 C23_2 C22_2 118.7(7)
C25_2 C24_2 C23_2 122.1(7)
C25_2 C24_2 O07_2 117.9(7)
C23_2 C24_2 O07_2 120.0(7)
C24_2 C25_2 C26_2 117.9(6)
C24_2 C25_2 C27_2 123.5(7)
C26_2 C25_2 C27_2 118.6(7)
C21_2 C26_2 C25_2 121.0(6)
C32_2 C27_2 C28_2 119.7(7)
C32_2 C27_2 C25_2 122.4(6)
C28_2 C27_2 C25_2 117.8(7)
O08_2 C28_2 C29_2 121.2(8)
O08_2 C28_2 C27_2 118.0(7)
C29_2 C28_2 C27_2 120.6(9)
C28_2 C29_2 C30_2 120.3(8)
O09_2 C30_2 C31_2 122.0(11)
O09_2 C30_2 C29_2 121.0(9)
C31_2 C30_2 C29_2 117.1(8)
C32_2 C31_2 C30_2 123.0(10)
C31_2 C32_2 C27_2 119.3(7)
C31_2 C32_2 C33_2 118.9(8)
C27_2 C32_2 C33_2 121.7(7)
N02_2 C33_2 C32_2 108.9(6)
N02_2 C33_2 C44_2 110.8(8)
C32_2 C33_2 C44_2 114.7(6)
O12_2 C34_2 N02_2 124.0(6)
O12_2 C34_2 C35_2 119.8(5)
N02_2 C34_2 C35_2 116.0(5)
N03_2 C35_2 C34_2 109.5(5)
N03_2 C35_2 C37_2 110.6(5)
C34_2 C35_2 C37_2 115.4(5)
O13_2 C36_2 N03_2 122.0(5)
O13_2 C36_2 C20_2 118.4(5)
N03_2 C36_2 C20_2 119.3(5)
O14_2 C37_2 C38_2 114.4(6)
O14_2 C37_2 C35_2 108.7(5)
C38_2 C37_2 C35_2 106.1(5)
C39_2 C38_2 C43_2 117.9(6)
C39_2 C38_2 C37_2 121.2(6)
C43_2 C38_2 C37_2 120.6(6)
C40_2 C39_2 C38_2 120.5(7)
C41_2 C40_2 C39_2 121.2(7)
C41_2 C40_2 Cl1_2 120.5(6)
C39_2 C40_2 Cl1_2 118.3(6)
C40_2 C41_2 O01_2 121.6(7)
C40_2 C41_2 C42_2 119.2(7)
O01_2 C41_2 C42_2 119.1(7)
C43_2 C42_2 C41_2 119.8(7)
C42_2 C43_2 C38_2 121.3(7)
O10_2 C44_2 O11_2 125.5(13)
O10_2 C44_2 C33_2 118.9(10)
O11_2 C44_2 C33_2 115.4(13)
C46_2 C45_2 C16_2 112.2(10)
O15_2 C46_2 N06_2 123.0(13)
O15_2 C46_2 C45_2 117.3(14)
N06_2 C46_2 C45_2 119.3(12)
O16_2 C47_2 N07_2 124.8(7)
O16_2 C47_2 C48_2 119.1(6)
N07_2 C47_2 C48_2 115.9(7)
C49_2 C48_2 N08_2 109.9(5)
C49_2 C48_2 C47_2 109.8(6)
N08_2 C48_2 C47_2 105.7(6)
C48_2 C49_2 C50_2 116.0(7)
C52_2 C50_2 C51_2 112.3(10)
C52_2 C50_2 C49_2 110.4(9)
C51_2 C50_2 C49_2 110.6(8)
O17_2 C54_2 O18_2 108.4(8)
O17_2 C54_2 C55_2 107.0(9)
O18_2 C54_2 C55_2 111.2(9)
O22_2 C55_2 C54_2 107.4(8)
O22_2 C55_2 C56_2 107.0(9)
C54_2 C55_2 C56_2 113.1(10)
O21_2 C56_2 C55_2 108.6(11)
O21_2 C56_2 C57_2 110.9(9)
C55_2 C56_2 C57_2 112.9(10)
O20_2 C57_2 C58_2 109.7(12)
O20_2 C57_2 C56_2 110.6(10)
C58_2 C57_2 C56_2 108.1(10)
O18_2 C58_2 C59_2 106.6(10)
O18_2 C58_2 C57_2 106.4(10)
C59_2 C58_2 C57_2 113.5(11)
O19_2 C59_2 C58_2 114.2(14)
O22'_12 C60_2 O23_2 104.0(13)
O23_2 C60_2 O22_2 115.7(7)
O22'_12 C60_2 C61_2 119.6(14)
O23_2 C60_2 C61_2 109.9(7)
O22_2 C60_2 C61_2 107.1(7)
C62_2 C61_2 C60_2 112.0(5)
C65_2 C62_2 N09_2 106.2(5)
C65_2 C62_2 C61_2 112.8(6)
N09_2 C62_2 C61_2 108.1(5)
C65_2 C62_2 C63_2 113.3(5)
N09_2 C62_2 C63_2 107.1(5)
C61_2 C62_2 C63_2 109.2(5)
O24_2 C63_2 C64_2 112.1(6)
O24_2 C63_2 C62_2 106.8(5)
C64_2 C63_2 C62_2 108.9(6)
O23_2 C64_2 C63_2 109.9(6)
O23_2 C64_2 C66_2 106.4(6)
C63_2 C64_2 C66_2 113.4(8)
C19_2 N01_2 C20_2 124.8(5)
C34_2 N02_2 C33_2 123.2(6)
C36_2 N03_2 C35_2 127.6(5)
C15_2 N04_2 C16_2 122.3(6)
C17_2 N05_2 C18_2 122.3(5)
C47_2 N07_2 C14_2 119.3(7)
C53_2 N08_2 C48_2 115.4(6)
C03_2 O01_2 C41_2 115.7(6)
C07_2 O02_2 C05_2 116.3(5)
C04_2 O17_2 C54_2 123.0(9)
C54_2 O18_2 C58_2 111.3(8)
C60_2 O22_2 C55_2 120.1(9)
C60_2 O23_2 C64_2 111.9(5)
OA1_3 CA2_3 OA2_3 127.4(10)
OA1_3 CA2_3 CA1_3 119.2(11)
OA2_3 CA2_3 CA1_3 113.3(12)
O18'_12 C54'_12 O17'_12 107.6(12)
O18'_12 C54'_12 C55'_12 109.3(14)
O17'_12 C54'_12 C55'_12 110.2(13)
C54'_12 C55'_12 O22'_12 104.5(15)
C54'_12 C55'_12 C56'_12 114.2(14)
O22'_12 C55'_12 C56'_12 104.3(15)
O21'_12 C56'_12 C55'_12 111.3(15)
O21'_12 C56'_12 C57'_12 107.6(15)
C55'_12 C56'_12 C57'_12 108.2(14)
O20'_12 C57'_12 C58'_12 111.5(19)
O20'_12 C57'_12 C56'_12 110.1(17)
C58'_12 C57'_12 C56'_12 108.5(14)
O18'_12 C58'_12 C57'_12 113.0(16)
O18'_12 C58'_12 C59'_12 106.4(18)
C57'_12 C58'_12 C59'_12 113.5(17)
O19'_12 C59'_12 C58'_12 112.9(21)
C54'_12 O17'_12 C04_2 108.1(12)
C54'_12 O18'_12 C58'_12 114.2(14)
C60_2 O22'_12 C55'_12 114.1(18)
C16_2 C45'_22 C46'_22 115.5(17)
O15'_22 C46'_22 N06'_22 128.4(24)
O15'_22 C46'_22 C45'_22 117.4(22)
N06'_22 C46'_22 C45'_22 114.1(20)

loop_
_geom_bond_atom_site_label_1
_geom_bond_atom_site_label_2
_geom_bond_distance
C01_1 C02_1 1.366(9)
C01_1 C06_1 1.391(8)
C01_1 C18_1 1.531(8)
C02_1 C03_1 1.394(8)
C03_1 C04_1 1.381(9)
C03_1 O01_1 1.394(8)
C04_1 C05_1 1.384(9)
C04_1 O17_1 1.402(7)
C05_1 C06_1 1.370(9)
C05_1 O02_1 1.389(8)
C07_1 C08_1 1.363(10)
C07_1 O02_1 1.380(8)
C07_1 C12_1 1.389(10)
C08_1 C09_1 1.382(10)
C08_1 Cl2_1 1.730(8)
C09_1 C10_1 1.398(9)
C10_1 C11_1 1.400(9)
C10_1 C13_1 1.501(9)
C11_1 C12_1 1.374(9)
C13_1 O03_1 1.412(8)
C13_1 C14_1 1.568(8)
C14_1 N07_1 1.454(8)
C14_1 C15_1 1.541(8)
C15_1 O04_1 1.221(7)
C15_1 N04_1 1.329(7)
C16_1 N04_1 1.468(7)
C16_1 C45_1 1.523(8)
C16_1 C17_1 1.533(8)
C17_1 O05_1 1.251(7)
C17_1 N05_1 1.319(8)
C18_1 N05_1 1.470(7)
C18_1 C19_1 1.513(8)
C19_1 O06_1 1.217(7)
C19_1 N01_1 1.355(7)
C20_1 N01_1 1.433(8)
C20_1 C21_1 1.531(8)
C20_1 C36_1 1.552(8)
C21_1 C26_1 1.384(8)
C21_1 C22_1 1.389(9)
C22_1 C23_1 1.379(10)
C23_1 C24_1 1.376(10)
C24_1 O07_1 1.375(8)
C24_1 C25_1 1.397(9)
C25_1 C26_1 1.398(8)
C25_1 C27_1 1.499(9)
C27_1 C28_1 1.396(9)
C27_1 C32_1 1.404(10)
C28_1 O08_1 1.357(8)
C28_1 C29_1 1.406(9)
C29_1 C30_1 1.375(10)
C30_1 O09_1 1.346(8)
C30_1 C31_1 1.410(9)
C31_1 C32_1 1.385(10)
C32_1 C33_1 1.533(9)
C33_1 N02_1 1.455(9)
C33_1 C44_1 1.573(10)
C34_1 O12_1 1.231(8)
C34_1 N02_1 1.337(8)
C34_1 C35_1 1.537(9)
C35_1 N03_1 1.414(8)
C35_1 C37_1 1.590(9)
C36_1 O13_1 1.230(7)
C36_1 N03_1 1.332(8)
C37_1 O14_1 1.391(8)
C37_1 C38_1 1.523(9)
C38_1 C39_1 1.398(8)
C38_1 C43_1 1.399(9)
C39_1 C40_1 1.364(9)
C40_1 C41_1 1.392(9)
C40_1 Cl1_1 1.763(7)
C41_1 O01_1 1.386(8)
C41_1 C42_1 1.388(9)
C42_1 C43_1 1.378(9)
C44_1 O10_1 1.209(10)
C44_1 O11_1 1.267(10)
C45_1 C46_1 1.527(8)
C46_1 O15_1 1.244(7)
C46_1 N06_1 1.323(8)
C47_1 O16_1 1.212(8)
C47_1 N07_1 1.352(8)
C47_1 C48_1 1.545(9)
C48_1 N08_1 1.493(9)
C48_1 C49_1 1.512(9)
C49_1 C50_1 1.541(10)
C50_1 C52_1 1.479(14)
C50_1 C52'_11 1.49(2)
C50_1 C51'_11 1.51(2)
C50_1 C51_1 1.518(12)
C53_1 N08_1 1.484(10)
C54_1 O18_1 1.397(10)
C54_1 O17_1 1.413(9)
C54_1 C55_1 1.476(12)
C55_1 O22_1 1.441(13)
C55_1 C56_1 1.506(13)
C56_1 O21_1 1.410(14)
C56_1 C57_1 1.56(2)
C57_1 O20_1 1.426(13)
C57_1 C58_1 1.54(2)
C58_1 O18_1 1.411(11)
C58_1 C59_1 1.58(2)
C59_1 O19_1 1.37(2)
C60_1 O22_1 1.406(13)
C60_1 O23_1 1.410(14)
C60_1 C61_1 1.505(15)
C61_1 C62_1 1.517(15)
C62_1 C65_1 1.501(13)
C62_1 N09_1 1.512(14)
C62_1 C63_1 1.536(15)
C63_1 O24_1 1.497(13)
C63_1 C64_1 1.52(2)
C63_1 O24'_12 1.60(3)
C64_1 O23_1 1.423(14)
C64_1 C66_1 1.537(14)
C01_2 C02_2 1.371(9)
C01_2 C06_2 1.379(9)
C01_2 C18_2 1.529(9)
C02_2 C03_2 1.379(10)
C03_2 O01_2 1.382(9)
C03_2 C04_2 1.406(10)
C04_2 O17_2 1.334(10)
C04_2 C05_2 1.371(10)
C04_2 O17'_12 1.54(2)
C05_2 C06_2 1.376(10)
C05_2 O02_2 1.395(8)
C07_2 O02_2 1.376(9)
C07_2 C12_2 1.379(10)
C07_2 C08_2 1.387(10)
C08_2 C09_2 1.364(10)
C08_2 Cl2_2 1.757(7)
C09_2 C10_2 1.388(9)
C10_2 C11_2 1.390(11)
C10_2 C13_2 1.522(11)
C11_2 C12_2 1.375(12)
C13_2 O03_2 1.419(9)
C13_2 C14_2 1.572(11)
C14_2 N07_2 1.449(10)
C14_2 C15_2 1.529(9)
C15_2 O04_2 1.221(9)
C15_2 N04_2 1.317(10)
C16_2 N04_2 1.488(9)
C16_2 C45'_22 1.52(2)
C16_2 C17_2 1.529(9)
C16_2 C45_2 1.541(14)
C17_2 O05_2 1.219(8)
C17_2 N05_2 1.341(8)
C18_2 N05_2 1.461(8)
C18_2 C19_2 1.524(10)
C19_2 O06_2 1.218(8)
C19_2 N01_2 1.341(8)
C20_2 N01_2 1.450(9)
C20_2 C21_2 1.527(9)
C20_2 C36_2 1.556(9)
C21_2 C26_2 1.378(10)
C21_2 C22_2 1.378(10)
C22_2 C23_2 1.393(10)
C23_2 C24_2 1.381(11)
C24_2 C25_2 1.376(11)
C24_2 O07_2 1.386(9)
C25_2 C26_2 1.408(10)
C25_2 C27_2 1.506(10)
C27_2 C32_2 1.381(12)
C27_2 C28_2 1.403(11)
C28_2 O08_2 1.351(12)
C28_2 C29_2 1.381(13)
C29_2 C30_2 1.414(15)
C30_2 O09_2 1.331(12)
C30_2 C31_2 1.396(13)
C31_2 C32_2 1.375(12)
C32_2 C33_2 1.544(10)
C33_2 N02_2 1.468(10)
C33_2 C44_2 1.572(15)
C34_2 O12_2 1.242(8)
C34_2 N02_2 1.322(8)
C34_2 C35_2 1.528(10)
C35_2 N03_2 1.443(8)
C35_2 C37_2 1.562(10)
C36_2 O13_2 1.230(8)
C36_2 N03_2 1.337(8)
C37_2 O14_2 1.405(8)
C37_2 C38_2 1.504(10)
C38_2 C39_2 1.380(9)
C38_2 C43_2 1.412(10)
C39_2 C40_2 1.377(11)
C40_2 C41_2 1.365(11)
C40_2 Cl1_2 1.755(8)
C41_2 O01_2 1.388(10)
C41_2 C42_2 1.401(11)
C42_2 C43_2 1.355(11)
C44_2 O10_2 1.20(2)
C44_2 O11_2 1.204(14)
C45_2 C46_2 1.52(2)
C46_2 O15_2 1.29(2)
C46_2 N06_2 1.29(2)
C47_2 O16_2 1.230(10)
C47_2 N07_2 1.328(9)
C47_2 C48_2 1.543(10)
C48_2 C49_2 1.498(11)
C48_2 N08_2 1.501(9)
C49_2 C50_2 1.558(12)
C50_2 C52_2 1.465(14)
C50_2 C51_2 1.50(2)
C53_2 N08_2 1.493(11)
C54_2 O17_2 1.414(12)
C54_2 O18_2 1.422(12)
C54_2 C55_2 1.510(15)
C55_2 O22_2 1.49(2)
C55_2 C56_2 1.53(2)
C56_2 O21_2 1.44(2)
C56_2 C57_2 1.55(2)
C57_2 O20_2 1.42(2)
C57_2 C58_2 1.54(2)
C58_2 O18_2 1.443(13)
C58_2 C59_2 1.52(2)
C59_2 O19_2 1.42(2)
C60_2 O22'_12 1.10(2)
C60_2 O23_2 1.440(10)
C60_2 O22_2 1.466(14)
C60_2 C61_2 1.535(12)
C61_2 C62_2 1.530(9)
C62_2 C65_2 1.503(10)
C62_2 N09_2 1.514(10)
C62_2 C63_2 1.537(9)
C63_2 O24_2 1.447(9)
C63_2 C64_2 1.506(12)
C64_2 O23_2 1.439(9)
C64_2 C66_2 1.538(10)
CA1_3 CA2_3 1.52(2)
CA2_3 OA1_3 1.28(2)
CA2_3 OA2_3 1.305(14)
C54'_12 O18'_12 1.40(2)
C54'_12 O17'_12 1.45(2)
C54'_12 C55'_12 1.48(2)
C55'_12 O22'_12 1.48(3)
C55'_12 C56'_12 1.52(2)
C56'_12 O21'_12 1.43(2)
C56'_12 C57'_12 1.55(2)
C57'_12 O20'_12 1.43(2)
C57'_12 C58'_12 1.54(2)
C58'_12 O18'_12 1.40(2)
C58'_12 C59'_12 1.56(3)
C59'_12 O19'_12 1.37(2)
C45'_22 C46'_22 1.54(2)
C46'_22 O15'_22 1.23(2)
C46'_22 N06'_22 1.32(2)
